data_7132374
loop_
_publ_author_name
'Leinauer, Luisa'
'Parla, Giorgio'
'Messelbeger, Julian'
'Herrera, Alberto'
'Heinemann, Frank W.'
'Langer, Jens'
'Chuchelkin, Ilya'
'Grasruck, Alexander'
'Frie&#xdf;, Sibylle'
'Chelouan, Ahmed'
'Gavrilov, Konstantin'
'Dorta, Romano'

_publ_section_title
;
 Evolution of a 'privileged' P-alkene ligand: added planar chirality beats
 BINOL axial chirality in catalytic asymmetric C-C bond formation.
;
_journal_name_full 'Chemical communications (Cambridge, England)'
_journal_paper_doi 10.1039/d3cc04972h
_journal_year 2023
_chemical_absolute_configuration ad
_chemical_formula_moiety 'C160 H104 Cl2 N4 O8 P4 Rh2, 4(C6 H6), C6 H14'
_chemical_formula_sum 'C190 H142 Cl2 N4 O8 P4 Rh2'
_chemical_formula_weight 3009.67
_chemical_properties_physical Air-sensitive,Moisture-sensitive
_space_group_crystal_system monoclinic
_space_group_IT_number 4
_space_group_name_Hall 'P 2yb'
_space_group_name_H-M_alt 'P 1 21 1'
_atom_sites_solution_hydrogens geom
_atom_sites_solution_primary dual
_audit_creation_date 2019-11-04
_audit_creation_method
;
Olex2 1.3
(compiled 2019.09.11 svn.r3662 for OlexSys, GUI svn.r5938)
;
_audit_update_record
;
2023-09-18 deposited with the CCDC.	2023-10-31 downloaded from the CCDC.
;
_cell_angle_alpha 90
_cell_angle_beta 102.2954(8)
_cell_angle_gamma 90
_cell_formula_units_Z 2
_cell_length_a 12.44859(10)
_cell_length_b 37.3327(2)
_cell_length_c 16.40694(15)
_cell_measurement_reflns_used 47587
_cell_measurement_temperature 100.0(2)
_cell_measurement_theta_max 72.4510
_cell_measurement_theta_min 4.0420
_cell_volume 7450.06(10)
_computing_cell_refinement 'CrysAlisPro 1.171.40.53 (Rigaku OD, 2019)'
_computing_data_collection 'CrysAlisPro 1.171.40.53 (Rigaku OD, 2019)'
_computing_data_reduction 'CrysAlisPro 1.171.40.53 (Rigaku OD, 2019)'
_computing_molecular_graphics 'Olex2 1.3 (Dolomanov et al., 2009)'
_computing_publication_material 'Olex2 1.3 (Dolomanov et al., 2009)'
_computing_structure_refinement 'ShelXL 2016/6 (Sheldrick, 2015)'
_computing_structure_solution 'ShelXT n/a (Sheldrick, 2015)'
_diffrn_ambient_environment N~2~
_diffrn_ambient_temperature 100.0(2)
_diffrn_detector 'CCD plate'
_diffrn_detector_area_resol_mean 5.2903
_diffrn_detector_type AtlasS2
_diffrn_measured_fraction_theta_full 0.999
_diffrn_measured_fraction_theta_max 0.989
_diffrn_measurement_details
;
List of Runs (angles in degrees, time in seconds):

  # Type    Start    End  Width  t~exp~   \w     \q     \k     \f   Frames
#--------------------------------------------------------------------------
  1  \w   -121.00   0.00   1.00    2.50    --  -40.61 -19.00 120.00  121
  2  \w   -121.00   0.00   1.00    2.50    --  -40.61 -19.00-120.00  121
  3  \w    -65.00  34.00   1.00    2.50    --  -40.61  38.00-150.00   99
  4  \w     75.00 177.00   1.00   10.00    --  104.57  61.00-150.00  102
  5  \w    103.00 178.00   1.00   10.00    --  104.57  77.00 120.00   75
  6  \w     79.00 178.00   1.00   10.00    --  104.57  45.00   0.00   99
  7  \w     32.00 130.00   1.00   10.00    --  104.57 -45.00  60.00   98
  8  \w     28.00 109.00   1.00   10.00    --  104.57-111.00-180.00   81
  9  \w     28.00 109.00   1.00   10.00    --  104.57-111.00  90.00   81
 10  \w     79.00 178.00   1.00   10.00    --  104.57  45.00  30.00   99
 11  \w    103.00 178.00   1.00   10.00    --  104.57  77.00 150.00   75
 12  \w    104.00 178.00   1.00   10.00    --  104.57 111.00 -30.00   74
 13  \w     52.00 178.00   1.00   10.00    --  104.57  15.00 -30.00  126
 14  \w   -113.00 -12.00   1.00    2.50    --  -40.61 -57.00  60.00  101
 15  \w     12.00 114.00   1.00    2.50    --   40.61  57.00   0.00  102
 16  \w     12.00 114.00   1.00    2.50    --   40.61  57.00-120.00  102
 17  \w     27.00  97.00   1.00    2.50    --   40.61-125.00   0.00   70
 18  \w     75.00 177.00   1.00   10.00    --  104.57  61.00  90.00  102
 19  \w     75.00 171.00   1.00   10.00    --  104.57  61.00 150.00   96
 20  \w    104.00 178.00   1.00   10.00    --  104.57 111.00  60.00   74
;
_diffrn_measurement_device 'four-circle diffractometer'
_diffrn_measurement_device_type 'SuperNova, Dual, Cu at home/near, AtlasS2'
_diffrn_measurement_method '\w scans'
_diffrn_orient_matrix_type 'CrysAlisPro convention (1999,Acta A55,543-557)'
_diffrn_orient_matrix_UB_11 -0.0525091000
_diffrn_orient_matrix_UB_12 0.0333618000
_diffrn_orient_matrix_UB_13 0.0308323000
_diffrn_orient_matrix_UB_21 0.0619651000
_diffrn_orient_matrix_UB_22 -0.0078386000
_diffrn_orient_matrix_UB_23 0.0899666000
_diffrn_orient_matrix_UB_31 0.0972015000
_diffrn_orient_matrix_UB_32 0.0229699000
_diffrn_orient_matrix_UB_33 -0.0139743000
_diffrn_radiation_monochromator mirror
_diffrn_radiation_probe x-ray
_diffrn_radiation_type 'Cu K\a'
_diffrn_radiation_wavelength 1.54184
_diffrn_reflns_av_R_equivalents 0.0493
_diffrn_reflns_av_unetI/netI 0.0527
_diffrn_reflns_Laue_measured_fraction_full 0.999
_diffrn_reflns_Laue_measured_fraction_max 0.989
_diffrn_reflns_limit_h_max 15
_diffrn_reflns_limit_h_min -14
_diffrn_reflns_limit_k_max 46
_diffrn_reflns_limit_k_min -46
_diffrn_reflns_limit_l_max 20
_diffrn_reflns_limit_l_min -20
_diffrn_reflns_number 83261
_diffrn_reflns_point_group_measured_fraction_full 0.998
_diffrn_reflns_point_group_measured_fraction_max 0.979
_diffrn_reflns_theta_full 67.684
_diffrn_reflns_theta_max 72.400
_diffrn_reflns_theta_min 3.634
_diffrn_source 'micro-focus sealed X-ray tube'
_diffrn_source_type 'SuperNova (Cu) X-ray Source'
_exptl_absorpt_coefficient_mu 3.031
_exptl_absorpt_correction_T_max 1.000
_exptl_absorpt_correction_T_min 0.454
_exptl_absorpt_correction_type gaussian
_exptl_absorpt_process_details
;
CrysAlisPro 1.171.40.53 (Rigaku Oxford Diffraction, 2019)
Numerical absorption correction based on gaussian integration over
			a multifaceted crystal model
Empirical absorption correction using spherical harmonics,
 implemented in SCALE3 ABSPACK scaling algorithm.
;
_exptl_crystal_colour 'clear orange'
_exptl_crystal_colour_lustre clear
_exptl_crystal_colour_primary orange
_exptl_crystal_density_diffrn 1.342
_exptl_crystal_description plate
_exptl_crystal_F_000 3116
_exptl_crystal_recrystallization_method 'Re-crystallisation from solvent: benzene, n-hexane'
_exptl_crystal_size_max 0.262
_exptl_crystal_size_mid 0.143
_exptl_crystal_size_min 0.047
_refine_diff_density_max 0.884
_refine_diff_density_min -1.005
_refine_diff_density_rms 0.088
_refine_ls_abs_structure_details
;
 Flack x determined using 12520 quotients [(I+)-(I-)]/[(I+)+(I-)]
 (Parsons, Flack and Wagner, Acta Cryst. B69 (2013) 249-259).
;
_refine_ls_abs_structure_Flack -0.021(3)
_refine_ls_extinction_method none
_refine_ls_goodness_of_fit_ref 1.020
_refine_ls_hydrogen_treatment constr
_refine_ls_matrix_type full
_refine_ls_number_parameters 1943
_refine_ls_number_reflns 28917
_refine_ls_number_restraints 541
_refine_ls_restrained_S_all 1.013
_refine_ls_R_factor_all 0.0527
_refine_ls_R_factor_gt 0.0500
_refine_ls_shift/su_max 0.002
_refine_ls_shift/su_mean 0.000
_refine_ls_structure_factor_coef Fsqd
_refine_ls_weighting_details 'w=1/[\s^2^(Fo^2^)+(0.0876P)^2^+4.9673P] where P=(Fo^2^+2Fc^2^)/3'
_refine_ls_weighting_scheme calc
_refine_ls_wR_factor_gt 0.1298
_refine_ls_wR_factor_ref 0.1315
_reflns_Friedel_coverage 0.948
_reflns_Friedel_fraction_full 0.997
_reflns_Friedel_fraction_max 0.969
_reflns_number_gt 27880
_reflns_number_total 28917
_reflns_threshold_expression 'I > 2\s(I)'
_cod_data_source_file d3cc04972h2.cif
_cod_data_source_block rodo191031a
_cod_database_code 7132374
_shelx_shelxl_version_number 2016/6
_chemical_oxdiff_formula C190H142Cl2N4O8P4Rh2
_shelx_space_group_comment
;
The symmetry employed for this shelxl refinement is uniquely defined
by the following loop, which should always be used as a source of
symmetry information in preference to the above space-group names.
They are only intended as comments.
;
_reflns_odcompleteness_completeness 99.91
_reflns_odcompleteness_iscentric 1
_reflns_odcompleteness_theta 66.97
_olex2_refinement_description
;
1. Fixed Uiso
 At 1.2 times of:
  All C(H) groups, All C(H,H) groups
 At 1.5 times of:
  All C(H,H,H) groups
2. Uiso/Uaniso restraints and constraints
C185 \\sim C186 \\sim C187 \\sim C188 \\sim C189 \\sim C190 \\sim C191 \\sim
C192 \\sim C193 \\sim C194 \\sim C195 \\sim C196: within 4A with sigma of 0.02
and sigma for terminal atoms of 0.04 within 4A
Uanis(C174) \\sim Ueq, Uanis(C175) \\sim Ueq, Uanis(C176) \\sim Ueq,
Uanis(C177) \\sim Ueq, Uanis(C178) \\sim Ueq, Uanis(C173) \\sim Ueq,
Uanis(C179) \\sim Ueq, Uanis(C184) \\sim Ueq, Uanis(C183) \\sim Ueq,
Uanis(C182) \\sim Ueq, Uanis(C181) \\sim Ueq, Uanis(C180) \\sim Ueq: with sigma
of 0.01 and sigma for terminal atoms of 0.02
3. Rigid body (RIGU) restrains
 C173, C174, C175, C176, C177, C178, C179, C180, C181, C182, C183, C184
 with sigma for 1-2 distances of 0.004 and sigma for 1-3 distances of 0.004
4. Others
 Sof(C190)=Sof(H190)=Sof(C189)=Sof(H189)=Sof(C188)=Sof(H188)=Sof(C187)=
 Sof(H187)=Sof(C186)=Sof(H186)=Sof(C185)=Sof(H185)=1-FVAR(1)
 Sof(C191)=Sof(H191)=Sof(C192)=Sof(H192)=Sof(C193)=Sof(H193)=Sof(C194)=
 Sof(H194)=Sof(C195)=Sof(H195)=Sof(C196)=Sof(H196)=FVAR(1)
 Sof(C181)=Sof(H181)=Sof(C182)=Sof(H182)=Sof(C183)=Sof(H183)=Sof(C184)=
 Sof(H184)=Sof(C179)=Sof(H179)=Sof(C180)=Sof(H180)=1-FVAR(2)
 Sof(C176)=Sof(H176)=Sof(C177)=Sof(H177)=Sof(C178)=Sof(H178)=Sof(C173)=
 Sof(H173)=Sof(C174)=Sof(H174)=Sof(C175)=Sof(H175)=FVAR(2)
5.a Secondary CH2 refined with riding coordinates:
 C198(H19d,H19e), C199(H19f,H19g), C200(H20a,H20b), C201(H20c,H20d)
5.b Aromatic/amide H refined with riding coordinates:
 C2(H2), C3(H3), C5(H5), C6(H6), C7(H7), C8(H8), C13(H13), C14(H14), C15(H15),
 C16(H16), C18(H18), C19(H19), C22(H22), C23(H23), C24(H24), C25(H25), C28(H28),
  C30(H30), C31(H31), C32(H32), C33(H33), C36(H36), C37(H37), C38(H38),
 C39(H39), C40(H40), C42(H42), C43(H43), C45(H45), C46(H46), C47(H47), C48(H48),
  C53(H53), C54(H54), C55(H55), C56(H56), C58(H58), C59(H59), C62(H62),
 C63(H63), C64(H64), C65(H65), C68(H68), C70(H70), C71(H71), C72(H72), C73(H73),
  C76(H76), C77(H77), C78(H78), C79(H79), C80(H80), C82(H82), C83(H83),
 C85(H85), C86(H86), C87(H87), C88(H88), C93(H93), C94(H94), C95(H95), C96(H96),
  C98(H98), C99(H99), C102(H102), C103(H103), C104(H104), C105(H105),
 C108(H108), C110(H110), C111(H111), C112(H112), C113(H113), C116(H116),
 C117(H117), C118(H118), C119(H119), C120(H120), C122(H122), C123(H123),
 C125(H125), C126(H126), C127(H127), C128(H128), C133(H133), C134(H134),
 C135(H135), C136(H136), C138(H138), C139(H139), C142(H142), C143(H143),
 C144(H144), C145(H145), C148(H148), C150(H150), C151(H151), C152(H152),
 C153(H153), C156(H156), C157(H157), C158(H158), C159(H159), C160(H160),
 C161(H161), C162(H162), C163(H163), C164(H164), C165(H165), C166(H166),
 C167(H167), C168(H168), C169(H169), C170(H170), C171(H171), C172(H172),
 C176(H176), C177(H177), C178(H178), C173(H173), C174(H174), C175(H175),
 C191(H191), C192(H192), C193(H193), C194(H194), C195(H195), C196(H196),
 C181(H181), C182(H182), C183(H183), C184(H184), C179(H179), C180(H180),
 C190(H190), C189(H189), C188(H188), C187(H187), C186(H186), C185(H185)
5.c Fitted hexagon refined as free rotating group:
 C167(C168,C169,C170,C171,C172), C176(C177,C178,C173,C174,C175), C191(C192,
 C193,C194,C195,C196), C181(C182,C183,C184,C179,C180), C190(C189,C188,C187,C186,
 C185)
5.d Idealised Me refined as rotating group:
 C197(H19a,H19b,H19c), C202(H20e,H20f,H20g)
;
_olex2_date_sample_data_collection 2019-10-31
_olex2_submission_special_instructions 'No special instructions were received'
_oxdiff_exptl_absorpt_empirical_details
;
Empirical correction (ABSPACK) includes:
- Absorption correction using spherical harmonics
- Frame scaling
- Detector area scaling
;
_oxdiff_exptl_absorpt_empirical_full_max 2.714
_oxdiff_exptl_absorpt_empirical_full_min 0.707

loop_
_space_group_symop_operation_xyz
'x, y, z'
'-x, y+1/2, -z'

loop_
_atom_site_label
_atom_site_type_symbol
_atom_site_fract_x
_atom_site_fract_y
_atom_site_fract_z
_atom_site_U_iso_or_equiv
_atom_site_adp_type
_atom_site_occupancy
_atom_site_site_symmetry_order
_atom_site_calc_flag
_atom_site_refinement_flags_posn
_atom_site_refinement_flags_adp
_atom_site_refinement_flags_occupancy
_atom_site_disorder_assembly
_atom_site_disorder_group
Rh1 Rh 0.65614(3) 0.44677(2) 0.44551(2) 0.01646(9) Uani 1 1 d . . . . .
Rh2 Rh 0.64544(3) 0.52566(2) 0.30757(3) 0.01677(10) Uani 1 1 d . . . . .
Cl1 Cl 0.69569(12) 0.51026(3) 0.45503(9) 0.0224(3) Uani 1 1 d . . . . .
Cl2 Cl 0.61312(12) 0.46136(3) 0.29839(8) 0.0196(3) Uani 1 1 d . . . . .
P1 P 0.69183(11) 0.44275(4) 0.58005(8) 0.0176(3) Uani 1 1 d . . . . .
P2 P 0.63365(12) 0.38950(3) 0.43098(9) 0.0163(3) Uani 1 1 d . . . . .
P3 P 0.65602(12) 0.58287(4) 0.32677(10) 0.0188(3) Uani 1 1 d . . . . .
P4 P 0.61585(11) 0.53394(3) 0.17481(9) 0.0173(3) Uani 1 1 d . . . . .
O1 O 0.6561(3) 0.47598(11) 0.6321(3) 0.0204(8) Uani 1 1 d . . . . .
O2 O 0.6292(3) 0.40999(10) 0.6146(2) 0.0195(8) Uani 1 1 d . . . . .
O3 O 0.6506(3) 0.37236(10) 0.3421(2) 0.0193(8) Uani 1 1 d . . . . .
O4 O 0.7230(3) 0.36575(10) 0.4949(2) 0.0198(8) Uani 1 1 d . . . . .
O5 O 0.7215(4) 0.59703(10) 0.4181(3) 0.0256(9) Uani 1 1 d . . . . .
O6 O 0.7170(3) 0.60637(10) 0.2668(3) 0.0220(8) Uani 1 1 d . . . . .
O7 O 0.5509(3) 0.50269(10) 0.1141(2) 0.0201(8) Uani 1 1 d . . . . .
O8 O 0.5415(3) 0.56827(10) 0.1402(2) 0.0200(8) Uani 1 1 d . . . . .
N1 N 0.8232(4) 0.44285(13) 0.6314(3) 0.0204(9) Uani 1 1 d . . . . .
N2 N 0.5108(4) 0.37296(12) 0.4351(3) 0.0189(9) Uani 1 1 d . . . . .
N3 N 0.5324(4) 0.60204(12) 0.3206(3) 0.0246(10) Uani 1 1 d . . . . .
N4 N 0.7311(4) 0.53645(12) 0.1381(3) 0.0212(10) Uani 1 1 d . . . . .
C1 C 0.5440(5) 0.48103(16) 0.6272(4) 0.0218(11) Uani 1 1 d . . . . .
C2 C 0.4947(5) 0.50911(17) 0.5762(4) 0.0273(13) Uani 1 1 d . . . . .
H2 H 0.537262 0.523908 0.548073 0.033 Uiso 1 1 calc R U . . .
C3 C 0.3832(6) 0.51499(19) 0.5673(4) 0.0323(14) Uani 1 1 d . . . . .
H3 H 0.348801 0.534264 0.533779 0.039 Uiso 1 1 calc R U . . .
C4 C 0.3204(6) 0.49237(19) 0.6079(4) 0.0324(14) Uani 1 1 d . . . . .
C5 C 0.2049(6) 0.4968(2) 0.5938(5) 0.0390(17) Uani 1 1 d . . . . .
H5 H 0.169874 0.514579 0.556045 0.047 Uiso 1 1 calc R U . . .
C6 C 0.1436(6) 0.4755(2) 0.6343(6) 0.043(2) Uani 1 1 d . . . . .
H6 H 0.066376 0.478978 0.625453 0.052 Uiso 1 1 calc R U . . .
C7 C 0.1942(6) 0.4488(2) 0.6885(5) 0.0413(18) Uani 1 1 d . . . . .
H7 H 0.150597 0.434237 0.716186 0.050 Uiso 1 1 calc R U . . .
C8 C 0.3056(5) 0.44313(19) 0.7026(4) 0.0324(14) Uani 1 1 d . . . . .
H8 H 0.337936 0.424429 0.738926 0.039 Uiso 1 1 calc R U . . .
C9 C 0.3726(5) 0.46514(17) 0.6632(4) 0.0270(13) Uani 1 1 d . . . . .
C10 C 0.4896(5) 0.45977(16) 0.6736(4) 0.0229(12) Uani 1 1 d . . . . .
C11 C 0.5528(5) 0.43163(16) 0.7280(4) 0.0241(12) Uani 1 1 d . . . . .
C12 C 0.5480(5) 0.42822(17) 0.8149(4) 0.0264(12) Uani 1 1 d . . . . .
C13 C 0.4935(6) 0.45398(18) 0.8556(5) 0.0348(15) Uani 1 1 d . . . . .
H13 H 0.459148 0.474163 0.825673 0.042 Uiso 1 1 calc R U . . .
C14 C 0.4905(7) 0.4496(2) 0.9392(5) 0.0417(17) Uani 1 1 d . . . . .
H14 H 0.453125 0.466762 0.965799 0.050 Uiso 1 1 calc R U . . .
C15 C 0.5414(8) 0.4207(2) 0.9841(5) 0.0458(19) Uani 1 1 d . . . . .
H15 H 0.537678 0.417931 1.041010 0.055 Uiso 1 1 calc R U . . .
C16 C 0.5962(7) 0.3962(2) 0.9479(5) 0.0420(17) Uani 1 1 d . . . . .
H16 H 0.631643 0.376714 0.979980 0.050 Uiso 1 1 calc R U . . .
C17 C 0.6017(6) 0.39932(18) 0.8620(4) 0.0311(14) Uani 1 1 d . . . . .
C18 C 0.6642(6) 0.37472(18) 0.8248(4) 0.0310(13) Uani 1 1 d . . . . .
H18 H 0.698985 0.354924 0.856096 0.037 Uiso 1 1 calc R U . . .
C19 C 0.6744(5) 0.37940(16) 0.7450(4) 0.0265(12) Uani 1 1 d . . . . .
H19 H 0.718683 0.363615 0.720749 0.032 Uiso 1 1 calc R U . . .
C20 C 0.6186(5) 0.40785(16) 0.6984(4) 0.0240(12) Uani 1 1 d . . . . .
C21 C 0.8753(5) 0.46929(16) 0.6913(4) 0.0226(11) Uani 1 1 d . . . . .
C22 C 0.8743(5) 0.50511(17) 0.6677(4) 0.0245(11) Uani 1 1 d . . . . .
H22 H 0.835705 0.512176 0.613802 0.029 Uiso 1 1 calc R U . . .
C23 C 0.9294(5) 0.53052(18) 0.7228(4) 0.0302(13) Uani 1 1 d . . . . .
H23 H 0.927105 0.555052 0.707130 0.036 Uiso 1 1 calc R U . . .
C24 C 0.9881(5) 0.51994(18) 0.8011(4) 0.0321(14) Uani 1 1 d . . . . .
H24 H 1.027721 0.537118 0.838538 0.038 Uiso 1 1 calc R U . . .
C25 C 0.9882(6) 0.48433(19) 0.8241(4) 0.0319(14) Uani 1 1 d . . . . .
H25 H 1.027257 0.477504 0.878083 0.038 Uiso 1 1 calc R U . . .
C26 C 0.9325(5) 0.45783(17) 0.7701(4) 0.0251(12) Uani 1 1 d . . . . .
C27 C 0.9422(6) 0.41968(19) 0.7953(4) 0.0311(13) Uani 1 1 d . . . . .
C28 C 0.9503(5) 0.39240(18) 0.7435(5) 0.0320(14) Uani 1 1 d . . . . .
H28 H 0.951670 0.368971 0.766302 0.038 Uiso 1 1 calc R U . . .
C29 C 0.9571(5) 0.39486(17) 0.6562(4) 0.0283(13) Uani 1 1 d . . . . .
C30 C 1.0307(5) 0.37212(19) 0.6264(5) 0.0367(16) Uani 1 1 d . . . . .
H30 H 1.066708 0.353433 0.661082 0.044 Uiso 1 1 calc R U . . .
C31 C 1.0512(6) 0.3766(2) 0.5480(5) 0.0418(18) Uani 1 1 d . . . . .
H31 H 1.101196 0.361060 0.529154 0.050 Uiso 1 1 calc R U . . .
C32 C 1.0000(5) 0.4033(2) 0.4968(5) 0.0350(15) Uani 1 1 d . . . . .
H32 H 1.016389 0.406761 0.443368 0.042 Uiso 1 1 calc R U . . .
C33 C 0.9240(5) 0.42529(19) 0.5233(4) 0.0299(14) Uani 1 1 d . . . . .
H33 H 0.887069 0.443540 0.487679 0.036 Uiso 1 1 calc R U . . .
C34 C 0.9025(5) 0.42036(16) 0.6025(4) 0.0239(12) Uani 1 1 d . . . . .
C35 C 0.9524(6) 0.41167(19) 0.8850(5) 0.0372(15) Uani 1 1 d . . . . .
C36 C 0.8783(6) 0.4251(2) 0.9293(5) 0.0410(17) Uani 1 1 d . . . . .
H36 H 0.823286 0.441535 0.903417 0.049 Uiso 1 1 calc R U . . .
C37 C 0.8841(7) 0.4146(3) 1.0118(5) 0.050(2) Uani 1 1 d . . . . .
H37 H 0.832004 0.423519 1.041384 0.060 Uiso 1 1 calc R U . . .
C38 C 0.9644(9) 0.3914(3) 1.0505(5) 0.055(2) Uani 1 1 d . . . . .
H38 H 0.966509 0.384109 1.106314 0.066 Uiso 1 1 calc R U . . .
C39 C 1.0417(9) 0.3787(3) 1.0094(6) 0.057(2) Uani 1 1 d . . . . .
H39 H 1.098206 0.363075 1.036695 0.068 Uiso 1 1 calc R U . . .
C40 C 1.0360(8) 0.3890(2) 0.9275(5) 0.049(2) Uani 1 1 d . . . . .
H40 H 1.090222 0.380566 0.899293 0.059 Uiso 1 1 calc R U . . .
C41 C 0.7574(5) 0.36942(14) 0.3282(4) 0.0198(11) Uani 1 1 d . . . . .
C42 C 0.7901(5) 0.39456(15) 0.2747(4) 0.0229(12) Uani 1 1 d . . . . .
H42 H 0.740483 0.412640 0.249054 0.027 Uiso 1 1 calc R U . . .
C43 C 0.8938(6) 0.39283(16) 0.2597(4) 0.0272(13) Uani 1 1 d . . . . .
H43 H 0.915806 0.409570 0.222785 0.033 Uiso 1 1 calc R U . . .
C44 C 0.9686(5) 0.36633(16) 0.2986(4) 0.0261(12) Uani 1 1 d . . . . .
C45 C 1.0802(6) 0.36614(19) 0.2888(4) 0.0328(14) Uani 1 1 d . . . . .
H45 H 1.103410 0.383069 0.252905 0.039 Uiso 1 1 calc R U . . .
C46 C 1.1538(5) 0.3416(2) 0.3310(5) 0.0381(16) Uani 1 1 d . . . . .
H46 H 1.227946 0.341772 0.324689 0.046 Uiso 1 1 calc R U . . .
C47 C 1.1194(6) 0.3164(2) 0.3832(5) 0.0357(15) Uani 1 1 d . . . . .
H47 H 1.170776 0.299587 0.412227 0.043 Uiso 1 1 calc R U . . .
C48 C 1.0130(5) 0.31565(17) 0.3933(5) 0.0298(13) Uani 1 1 d . . . . .
H48 H 0.991734 0.298216 0.428979 0.036 Uiso 1 1 calc R U . . .
C49 C 0.9339(5) 0.34049(16) 0.3512(4) 0.0251(12) Uani 1 1 d . . . . .
C50 C 0.8237(5) 0.34184(14) 0.3646(4) 0.0205(11) Uani 1 1 d . . . . .
C51 C 0.7832(5) 0.31639(15) 0.4208(4) 0.0224(11) Uani 1 1 d . . . . .
C52 C 0.7891(5) 0.27786(16) 0.4124(5) 0.0292(13) Uani 1 1 d . . . . .
C53 C 0.8215(6) 0.26158(18) 0.3438(5) 0.0374(16) Uani 1 1 d . . . . .
H53 H 0.839800 0.276130 0.301257 0.045 Uiso 1 1 calc R U . . .
C54 C 0.8269(7) 0.2249(2) 0.3379(6) 0.049(2) Uani 1 1 d . . . . .
H54 H 0.847901 0.214448 0.290866 0.058 Uiso 1 1 calc R U . . .
C55 C 0.8023(7) 0.20317(19) 0.3995(7) 0.057(3) Uani 1 1 d . . . . .
H55 H 0.807840 0.177900 0.395032 0.068 Uiso 1 1 calc R U . . .
C56 C 0.7699(7) 0.21783(19) 0.4672(6) 0.047(2) Uani 1 1 d . . . . .
H56 H 0.753183 0.202668 0.509295 0.056 Uiso 1 1 calc R U . . .
C57 C 0.7613(6) 0.25526(17) 0.4743(5) 0.0359(16) Uani 1 1 d . . . . .
C58 C 0.7257(6) 0.27105(19) 0.5427(5) 0.0389(17) Uani 1 1 d . . . . .
H58 H 0.710808 0.256205 0.586018 0.047 Uiso 1 1 calc R U . . .
C59 C 0.7127(5) 0.30685(18) 0.5471(4) 0.0299(13) Uani 1 1 d . . . . .
H59 H 0.686078 0.316955 0.592174 0.036 Uiso 1 1 calc R U . . .
C60 C 0.7388(4) 0.32928(15) 0.4848(4) 0.0222(11) Uani 1 1 d . . . . .
C61 C 0.4776(4) 0.33565(14) 0.4354(4) 0.0178(10) Uani 1 1 d . . . . .
C62 C 0.4867(5) 0.31424(15) 0.3675(4) 0.0222(11) Uani 1 1 d . . . . .
H62 H 0.517396 0.323800 0.323854 0.027 Uiso 1 1 calc R U . . .
C63 C 0.4508(5) 0.27893(16) 0.3638(4) 0.0272(13) Uani 1 1 d . . . . .
H63 H 0.457814 0.264189 0.317979 0.033 Uiso 1 1 calc R U . . .
C64 C 0.4048(5) 0.26530(16) 0.4271(4) 0.0281(13) Uani 1 1 d . . . . .
H64 H 0.379288 0.241258 0.424310 0.034 Uiso 1 1 calc R U . . .
C65 C 0.3958(5) 0.28668(15) 0.4948(4) 0.0244(12) Uani 1 1 d . . . . .
H65 H 0.364725 0.276939 0.538056 0.029 Uiso 1 1 calc R U . . .
C66 C 0.4320(4) 0.32248(14) 0.5003(4) 0.0196(11) Uani 1 1 d . . . . .
C67 C 0.4122(5) 0.34530(15) 0.5701(4) 0.0204(11) Uani 1 1 d . . . . .
C68 C 0.3792(5) 0.37959(15) 0.5587(4) 0.0213(11) Uani 1 1 d . . . . .
H68 H 0.370075 0.392073 0.607251 0.026 Uiso 1 1 calc R U . . .
C69 C 0.3556(5) 0.40005(15) 0.4808(4) 0.0215(11) Uani 1 1 d . . . . .
C70 C 0.2671(5) 0.42399(15) 0.4674(4) 0.0235(12) Uani 1 1 d . . . . .
H70 H 0.227230 0.427718 0.509985 0.028 Uiso 1 1 calc R U . . .
C71 C 0.2374(5) 0.44220(16) 0.3930(4) 0.0274(12) Uani 1 1 d . . . . .
H71 H 0.175574 0.457761 0.383691 0.033 Uiso 1 1 calc R U . . .
C72 C 0.2977(5) 0.43780(15) 0.3317(4) 0.0255(12) Uani 1 1 d . . . . .
H72 H 0.277227 0.450413 0.280481 0.031 Uiso 1 1 calc R U . . .
C73 C 0.3876(5) 0.41512(15) 0.3450(4) 0.0219(11) Uani 1 1 d . . . . .
H73 H 0.429236 0.412263 0.303115 0.026 Uiso 1 1 calc R U . . .
C74 C 0.4170(4) 0.39641(14) 0.4204(4) 0.0191(10) Uani 1 1 d . . . . .
C75 C 0.4198(5) 0.32934(15) 0.6543(4) 0.0230(12) Uani 1 1 d . . . . .
C76 C 0.4997(5) 0.30370(16) 0.6871(4) 0.0268(12) Uani 1 1 d . . . . .
H76 H 0.547421 0.295076 0.653383 0.032 Uiso 1 1 calc R U . . .
C77 C 0.5106(6) 0.29062(18) 0.7675(4) 0.0336(14) Uani 1 1 d . . . . .
H77 H 0.565088 0.273186 0.788407 0.040 Uiso 1 1 calc R U . . .
C78 C 0.4414(7) 0.30311(19) 0.8175(4) 0.0380(16) Uani 1 1 d . . . . .
H78 H 0.449119 0.294516 0.872945 0.046 Uiso 1 1 calc R U . . .
C79 C 0.3614(7) 0.32808(19) 0.7861(5) 0.0379(16) Uani 1 1 d . . . . .
H79 H 0.314043 0.336695 0.820164 0.045 Uiso 1 1 calc R U . . .
C80 C 0.3499(6) 0.34057(17) 0.7055(4) 0.0300(13) Uani 1 1 d . . . . .
H80 H 0.293045 0.357203 0.684337 0.036 Uiso 1 1 calc R U . . .
C81 C 0.8362(5) 0.59842(15) 0.4382(4) 0.0240(12) Uani 1 1 d . . . . .
C82 C 0.8910(6) 0.57447(16) 0.4990(4) 0.0298(13) Uani 1 1 d . . . . .
H82 H 0.850432 0.557762 0.524181 0.036 Uiso 1 1 calc R U . . .
C83 C 1.0036(6) 0.57542(18) 0.5219(5) 0.0351(15) Uani 1 1 d . . . . .
H83 H 1.040890 0.560664 0.566148 0.042 Uiso 1 1 calc R U . . .
C84 C 1.0639(6) 0.59813(17) 0.4801(5) 0.0330(14) Uani 1 1 d . . . . .
C85 C 1.1814(6) 0.59629(19) 0.4956(5) 0.0389(16) Uani 1 1 d . . . . .
H85 H 1.219980 0.581024 0.538326 0.047 Uiso 1 1 calc R U . . .
C86 C 1.2388(6) 0.6164(2) 0.4492(6) 0.0423(18) Uani 1 1 d . . . . .
H86 H 1.316643 0.614565 0.458886 0.051 Uiso 1 1 calc R U . . .
C87 C 1.1830(6) 0.63971(19) 0.3876(5) 0.0393(16) Uani 1 1 d . . . . .
H87 H 1.223410 0.653194 0.355231 0.047 Uiso 1 1 calc R U . . .
C88 C 1.0707(6) 0.64338(17) 0.3732(5) 0.0339(14) Uani 1 1 d . . . . .
H88 H 1.034593 0.659971 0.332578 0.041 Uiso 1 1 calc R U . . .
C89 C 1.0090(5) 0.62265(16) 0.4184(4) 0.0277(13) Uani 1 1 d . . . . .
C90 C 0.8902(5) 0.62389(15) 0.4024(4) 0.0241(12) Uani 1 1 d . . . . .
C91 C 0.8269(5) 0.65158(15) 0.3481(4) 0.0245(12) Uani 1 1 d . . . . .
C92 C 0.8453(6) 0.68906(16) 0.3669(4) 0.0289(13) Uani 1 1 d . . . . .
C93 C 0.9175(6) 0.70128(17) 0.4404(5) 0.0337(14) Uani 1 1 d . . . . .
H93 H 0.958911 0.684377 0.477644 0.040 Uiso 1 1 calc R U . . .
C94 C 0.9286(6) 0.73711(18) 0.4586(5) 0.0409(17) Uani 1 1 d . . . . .
H94 H 0.977815 0.744872 0.507891 0.049 Uiso 1 1 calc R U . . .
C95 C 0.8670(7) 0.76239(18) 0.4044(6) 0.0447(19) Uani 1 1 d . . . . .
H95 H 0.874421 0.787171 0.417490 0.054 Uiso 1 1 calc R U . . .
C96 C 0.7976(7) 0.75169(18) 0.3341(6) 0.0429(18) Uani 1 1 d . . . . .
H96 H 0.756590 0.769159 0.298306 0.052 Uiso 1 1 calc R U . . .
C97 C 0.7842(6) 0.71494(17) 0.3121(5) 0.0332(14) Uani 1 1 d . . . . .
C98 C 0.7101(6) 0.70314(17) 0.2401(5) 0.0356(15) Uani 1 1 d . . . . .
H98 H 0.673850 0.720271 0.200900 0.043 Uiso 1 1 calc R U . . .
C99 C 0.6890(6) 0.66758(17) 0.2254(4) 0.0295(13) Uani 1 1 d . . . . .
H99 H 0.636835 0.660009 0.177487 0.035 Uiso 1 1 calc R U . . .
C100 C 0.7455(5) 0.64244(15) 0.2818(4) 0.0242(12) Uani 1 1 d . . . . .
C101 C 0.5083(5) 0.63916(16) 0.3348(5) 0.0302(14) Uani 1 1 d . . . . .
C102 C 0.5521(7) 0.6541(2) 0.4119(6) 0.0435(18) Uani 1 1 d . . . . .
H102 H 0.597058 0.639915 0.453700 0.052 Uiso 1 1 calc R U . . .
C103 C 0.5317(8) 0.6892(2) 0.4289(7) 0.058(2) Uani 1 1 d . . . . .
H103 H 0.563130 0.699382 0.481698 0.069 Uiso 1 1 calc R U . . .
C104 C 0.4650(8) 0.7093(2) 0.3682(7) 0.059(3) Uani 1 1 d . . . . .
H104 H 0.450720 0.733700 0.378991 0.071 Uiso 1 1 calc R U . . .
C105 C 0.4188(7) 0.69449(19) 0.2921(7) 0.050(2) Uani 1 1 d . . . . .
H105 H 0.371451 0.708761 0.251742 0.060 Uiso 1 1 calc R U . . .
C106 C 0.4392(6) 0.65901(17) 0.2720(5) 0.0369(16) Uani 1 1 d . . . . .
C107 C 0.3854(6) 0.64410(18) 0.1896(5) 0.0377(16) Uani 1 1 d . . . . .
C108 C 0.3466(5) 0.61032(17) 0.1810(4) 0.0294(13) Uani 1 1 d . . . . .
H108 H 0.311611 0.603525 0.125969 0.035 Uiso 1 1 calc R U . . .
C109 C 0.3509(5) 0.58278(15) 0.2445(4) 0.0244(12) Uani 1 1 d . . . . .
C110 C 0.2637(5) 0.55762(16) 0.2349(4) 0.0252(12) Uani 1 1 d . . . . .
H110 H 0.202137 0.560038 0.189775 0.030 Uiso 1 1 calc R U . . .
C111 C 0.2674(5) 0.53003(17) 0.2897(4) 0.0284(12) Uani 1 1 d . . . . .
H111 H 0.210247 0.512687 0.280833 0.034 Uiso 1 1 calc R U . . .
C112 C 0.3545(5) 0.52701(18) 0.3589(4) 0.0270(12) Uani 1 1 d . . . . .
H112 H 0.356243 0.508007 0.397616 0.032 Uiso 1 1 calc R U . . .
C113 C 0.4378(5) 0.55191(16) 0.3701(4) 0.0247(12) Uani 1 1 d . . . . .
H113 H 0.495882 0.550440 0.418048 0.030 Uiso 1 1 calc R U . . .
C114 C 0.4384(5) 0.57902(15) 0.3129(4) 0.0214(11) Uani 1 1 d . . . . .
C115 C 0.3696(7) 0.6673(2) 0.1139(6) 0.0448(19) Uani 1 1 d . . . . .
C116 C 0.4422(7) 0.6946(2) 0.1062(6) 0.0459(19) Uani 1 1 d . . . . .
H116 H 0.498811 0.700627 0.152814 0.055 Uiso 1 1 calc R U . . .
C117 C 0.4343(9) 0.7135(3) 0.0323(7) 0.064(3) Uani 1 1 d . . . . .
H117 H 0.487978 0.731026 0.027780 0.077 Uiso 1 1 calc R U . . .
C118 C 0.3501(11) 0.7069(3) -0.0336(9) 0.087(4) Uani 1 1 d . . . . .
H118 H 0.345158 0.719666 -0.084316 0.104 Uiso 1 1 calc R U . . .
C119 C 0.2720(11) 0.6817(4) -0.0269(9) 0.097(5) Uani 1 1 d . . . . .
H119 H 0.210983 0.677977 -0.071894 0.117 Uiso 1 1 calc R U . . .
C120 C 0.2822(8) 0.6617(3) 0.0451(8) 0.070(3) Uani 1 1 d . . . . .
H120 H 0.229033 0.643767 0.048312 0.084 Uiso 1 1 calc R U . . .
C121 C 0.4371(5) 0.49935(15) 0.1020(4) 0.0215(11) Uani 1 1 d . . . . .
C122 C 0.3965(5) 0.46792(16) 0.1329(4) 0.0241(12) Uani 1 1 d . . . . .
H122 H 0.445556 0.450694 0.163021 0.029 Uiso 1 1 calc R U . . .
C123 C 0.2846(5) 0.46272(17) 0.1184(4) 0.0273(12) Uani 1 1 d . . . . .
H123 H 0.256421 0.440841 0.134769 0.033 Uiso 1 1 calc R U . . .
C124 C 0.2111(5) 0.48953(18) 0.0794(4) 0.0268(12) Uani 1 1 d . . . . .
C125 C 0.0963(5) 0.4866(2) 0.0739(4) 0.0326(14) Uani 1 1 d . . . . .
H125 H 0.067159 0.465375 0.092953 0.039 Uiso 1 1 calc R U . . .
C126 C 0.0272(6) 0.5137(2) 0.0417(5) 0.0396(17) Uani 1 1 d . . . . .
H126 H -0.049354 0.511504 0.039441 0.047 Uiso 1 1 calc R U . . .
C127 C 0.0681(6) 0.5448(2) 0.0118(4) 0.0354(15) Uani 1 1 d . . . . .
H127 H 0.019403 0.563794 -0.009806 0.042 Uiso 1 1 calc R U . . .
C128 C 0.1785(5) 0.54803(18) 0.0136(4) 0.0280(13) Uani 1 1 d . . . . .
H128 H 0.205157 0.569026 -0.008153 0.034 Uiso 1 1 calc R U . . .
C129 C 0.2529(5) 0.52073(17) 0.0472(4) 0.0253(12) Uani 1 1 d . . . . .
C130 C 0.3697(5) 0.52387(16) 0.0542(3) 0.0218(11) Uani 1 1 d . . . . .
C131 C 0.4171(5) 0.55357(16) 0.0121(4) 0.0234(11) Uani 1 1 d . . . . .
C132 C 0.3828(5) 0.55950(18) -0.0760(4) 0.0279(13) Uani 1 1 d . . . . .
C133 C 0.3119(6) 0.53605(18) -0.1298(4) 0.0313(14) Uani 1 1 d . . . . .
H133 H 0.281249 0.516078 -0.106972 0.038 Uiso 1 1 calc R U . . .
C134 C 0.2866(7) 0.5414(2) -0.2134(5) 0.0427(17) Uani 1 1 d . . . . .
H134 H 0.239423 0.525130 -0.248386 0.051 Uiso 1 1 calc R U . . .
C135 C 0.3301(8) 0.5711(3) -0.2487(5) 0.049(2) Uani 1 1 d . . . . .
H135 H 0.313476 0.574514 -0.307462 0.059 Uiso 1 1 calc R U . . .
C136 C 0.3950(8) 0.5947(2) -0.1990(5) 0.048(2) Uani 1 1 d . . . . .
H136 H 0.420923 0.615269 -0.222826 0.057 Uiso 1 1 calc R U . . .
C137 C 0.4255(6) 0.58927(19) -0.1118(4) 0.0345(14) Uani 1 1 d . . . . .
C138 C 0.5015(6) 0.61263(19) -0.0610(4) 0.0355(15) Uani 1 1 d . . . . .
H138 H 0.526785 0.633452 -0.084383 0.043 Uiso 1 1 calc R U . . .
C139 C 0.5381(5) 0.60510(17) 0.0214(4) 0.0291(13) Uani 1 1 d . . . . .
H139 H 0.590537 0.620284 0.055378 0.035 Uiso 1 1 calc R U . . .
C140 C 0.4984(5) 0.57499(15) 0.0559(4) 0.0232(11) Uani 1 1 d . . . . .
C141 C 0.7405(5) 0.54357(17) 0.0542(4) 0.0263(12) Uani 1 1 d . . . . .
C142 C 0.6956(6) 0.51907(19) -0.0078(4) 0.0339(14) Uani 1 1 d . . . . .
H142 H 0.660606 0.498056 0.006359 0.041 Uiso 1 1 calc R U . . .
C143 C 0.7016(6) 0.5252(3) -0.0903(5) 0.0428(17) Uani 1 1 d . . . . .
H143 H 0.668593 0.508790 -0.132621 0.051 Uiso 1 1 calc R U . . .
C144 C 0.7558(6) 0.5551(2) -0.1105(5) 0.0415(17) Uani 1 1 d . . . . .
H144 H 0.760827 0.559191 -0.166696 0.050 Uiso 1 1 calc R U . . .
C145 C 0.8029(6) 0.5791(2) -0.0484(5) 0.0366(16) Uani 1 1 d . . . . .
H145 H 0.839594 0.599661 -0.063204 0.044 Uiso 1 1 calc R U . . .
C146 C 0.7978(5) 0.57399(17) 0.0347(4) 0.0266(12) Uani 1 1 d . . . . .
C147 C 0.8562(6) 0.59924(17) 0.0988(4) 0.0307(14) Uani 1 1 d . . . . .
C148 C 0.9033(5) 0.59036(17) 0.1774(4) 0.0271(13) Uani 1 1 d . . . . .
H148 H 0.937859 0.609616 0.210866 0.033 Uiso 1 1 calc R U . . .
C149 C 0.9100(5) 0.55580(16) 0.2198(4) 0.0259(12) Uani 1 1 d . . . . .
C150 C 0.9981(5) 0.54927(17) 0.2870(4) 0.0284(13) Uani 1 1 d . . . . .
H150 H 1.051971 0.567357 0.303694 0.034 Uiso 1 1 calc R U . . .
C151 C 1.0084(5) 0.51707(18) 0.3298(4) 0.0316(14) Uani 1 1 d . . . . .
H151 H 1.066031 0.513769 0.377392 0.038 Uiso 1 1 calc R U . . .
C152 C 0.9342(5) 0.48966(18) 0.3028(5) 0.0303(14) Uani 1 1 d . . . . .
H152 H 0.943054 0.467038 0.329939 0.036 Uiso 1 1 calc R U . . .
C153 C 0.8467(5) 0.49556(16) 0.2356(4) 0.0255(12) Uani 1 1 d . . . . .
H153 H 0.796763 0.476670 0.215865 0.031 Uiso 1 1 calc R U . . .
C154 C 0.8320(4) 0.52883(16) 0.1974(4) 0.0226(11) Uani 1 1 d . . . . .
C155 C 0.8719(8) 0.6369(2) 0.0723(5) 0.0452(19) Uani 1 1 d . . . . .
C156 C 0.7873(9) 0.6566(2) 0.0238(7) 0.055(2) Uani 1 1 d . . . . .
H156 H 0.718010 0.645629 0.002770 0.067 Uiso 1 1 calc R U . . .
C157 C 0.8041(13) 0.6925(3) 0.0058(8) 0.082(4) Uani 1 1 d . . . . .
H157 H 0.745223 0.705993 -0.026267 0.098 Uiso 1 1 calc R U . . .
C158 C 0.9034(17) 0.7086(3) 0.0334(10) 0.106(6) Uani 1 1 d . . . . .
H158 H 0.912449 0.733257 0.022688 0.127 Uiso 1 1 calc R U . . .
C159 C 0.9917(15) 0.6887(4) 0.0773(9) 0.103(5) Uani 1 1 d . . . . .
H159 H 1.061862 0.699595 0.094522 0.124 Uiso 1 1 calc R U . . .
C160 C 0.9766(11) 0.6526(3) 0.0959(7) 0.075(3) Uani 1 1 d . . . . .
H160 H 1.037072 0.638829 0.124477 0.090 Uiso 1 1 calc R U . . .
C161 C 0.2978(12) 0.3100(4) 0.0108(8) 0.086(4) Uani 1 1 d . . . . .
H161 H 0.289982 0.297128 -0.040105 0.104 Uiso 1 1 calc R U . . .
C162 C 0.3464(11) 0.3426(4) 0.0182(8) 0.079(3) Uani 1 1 d . . . . .
H162 H 0.371884 0.352631 -0.027470 0.094 Uiso 1 1 calc R U . . .
C163 C 0.3587(10) 0.3614(3) 0.0925(8) 0.068(3) Uani 1 1 d . . . . .
H163 H 0.394712 0.383963 0.098631 0.082 Uiso 1 1 calc R U . . .
C164 C 0.3187(9) 0.3471(3) 0.1573(6) 0.062(2) Uani 1 1 d . . . . .
H164 H 0.325891 0.360099 0.207997 0.074 Uiso 1 1 calc R U . . .
C165 C 0.2694(10) 0.3148(3) 0.1494(7) 0.067(3) Uani 1 1 d . . . . .
H165 H 0.241239 0.305582 0.194565 0.081 Uiso 1 1 calc R U . . .
C166 C 0.2586(12) 0.2949(3) 0.0777(9) 0.088(4) Uani 1 1 d . . . . .
H166 H 0.225980 0.271773 0.073322 0.105 Uiso 1 1 calc R U . . .
C167 C 0.9867(7) 0.6434(2) 0.6893(4) 0.079(3) Uani 1 1 d G . . . .
H167 H 0.971445 0.647212 0.630697 0.094 Uiso 1 1 calc R U . . .
C168 C 0.9185(6) 0.6581(2) 0.7374(6) 0.109(5) Uani 1 1 d G . . . .
H168 H 0.856661 0.671986 0.711763 0.131 Uiso 1 1 calc R U . . .
C169 C 0.9409(7) 0.6524(2) 0.8231(6) 0.100(5) Uani 1 1 d G . . . .
H169 H 0.894315 0.662485 0.856030 0.120 Uiso 1 1 calc R U . . .
C170 C 1.0315(8) 0.6321(2) 0.8607(4) 0.077(3) Uani 1 1 d G . . . .
H170 H 1.046753 0.628209 0.919231 0.093 Uiso 1 1 calc R U . . .
C171 C 1.0997(6) 0.6174(2) 0.8125(4) 0.074(3) Uani 1 1 d G . . . .
H171 H 1.161537 0.603435 0.838167 0.089 Uiso 1 1 calc R U . . .
C172 C 1.0773(6) 0.6230(2) 0.7268(4) 0.070(3) Uani 1 1 d G . . . .
H172 H 1.123885 0.612936 0.693900 0.084 Uiso 1 1 calc R U . . .
C197 C 1.0228(14) 0.2508(4) 0.1659(11) 0.104(5) Uani 1 1 d . . . . .
H19A H 1.010132 0.240931 0.218408 0.157 Uiso 1 1 calc R U . . .
H19B H 1.101316 0.255857 0.171571 0.157 Uiso 1 1 calc R U . . .
H19C H 0.999309 0.233301 0.121013 0.157 Uiso 1 1 calc R U . . .
C198 C 0.9590(12) 0.2843(4) 0.1457(10) 0.087(4) Uani 1 1 d . . . . .
H19D H 0.974739 0.300010 0.195410 0.105 Uiso 1 1 calc R U . . .
H19E H 0.985799 0.296748 0.100581 0.105 Uiso 1 1 calc R U . . .
C199 C 0.8383(12) 0.2802(4) 0.1193(8) 0.082(4) Uani 1 1 d . . . . .
H19F H 0.813281 0.264289 0.159864 0.099 Uiso 1 1 calc R U . . .
H19G H 0.822161 0.267820 0.064669 0.099 Uiso 1 1 calc R U . . .
C200 C 0.7700(14) 0.3143(4) 0.1113(10) 0.096(4) Uani 1 1 d . . . . .
H20A H 0.788964 0.328635 0.065612 0.115 Uiso 1 1 calc R U . . .
H20B H 0.794290 0.328121 0.163373 0.115 Uiso 1 1 calc R U . . .
C201 C 0.6446(13) 0.3116(5) 0.0947(11) 0.105(5) Uani 1 1 d . . . . .
H20C H 0.614154 0.336070 0.083655 0.126 Uiso 1 1 calc R U . . .
H20D H 0.619573 0.297466 0.043158 0.126 Uiso 1 1 calc R U . . .
C202 C 0.5962(13) 0.2955(4) 0.1615(10) 0.095(4) Uani 1 1 d . . . . .
H20E H 0.609937 0.311203 0.210430 0.143 Uiso 1 1 calc R U . . .
H20F H 0.630031 0.272042 0.176911 0.143 Uiso 1 1 calc R U . . .
H20G H 0.516812 0.292495 0.141200 0.143 Uiso 1 1 calc R U . . .
C176 C 0.6522(18) 0.6316(8) 0.7361(16) 0.150(12) Uani 0.53(2) 1 d G U P A 1
H176 H 0.716211 0.626670 0.777649 0.180 Uiso 0.53(2) 1 calc R U P A 1
C177 C 0.599(2) 0.6644(7) 0.7356(14) 0.136(11) Uani 0.53(2) 1 d G U P A 1
H177 H 0.627049 0.681894 0.776740 0.163 Uiso 0.53(2) 1 calc R U P A 1
C178 C 0.5055(18) 0.6716(5) 0.6748(14) 0.086(7) Uani 0.53(2) 1 d G U P A 1
H178 H 0.469350 0.694066 0.674406 0.104 Uiso 0.53(2) 1 calc R U P A 1
C173 C 0.4648(15) 0.6461(6) 0.6145(12) 0.091(7) Uani 0.53(2) 1 d G U P A 1
H173 H 0.400812 0.651015 0.572981 0.110 Uiso 0.53(2) 1 calc R U P A 1
C174 C 0.5178(19) 0.6133(6) 0.6151(13) 0.112(9) Uani 0.53(2) 1 d G U P A 1
H174 H 0.489971 0.595791 0.573888 0.134 Uiso 0.53(2) 1 calc R U P A 1
C175 C 0.6115(19) 0.6060(6) 0.6759(17) 0.119(10) Uani 0.53(2) 1 d G U P A 1
H175 H 0.647671 0.583618 0.676221 0.143 Uiso 0.53(2) 1 calc R U P A 1
C191 C 0.9310(16) 0.2693(6) 0.7436(10) 0.085(5) Uani 0.486(14) 1 d G U P B 1
H191 H 0.935947 0.260142 0.690543 0.102 Uiso 0.486(14) 1 calc R U P B 1
C192 C 0.8314(13) 0.2682(6) 0.7690(11) 0.090(5) Uani 0.486(14) 1 d G U P B 1
H192 H 0.768333 0.258189 0.733327 0.108 Uiso 0.486(14) 1 calc R U P B 1
C193 C 0.8241(12) 0.2816(6) 0.8466(12) 0.088(5) Uani 0.486(14) 1 d G U P B 1
H193 H 0.756055 0.280850 0.864006 0.105 Uiso 0.486(14) 1 calc R U P B 1
C194 C 0.9164(15) 0.2963(5) 0.8988(10) 0.081(5) Uani 0.486(14) 1 d G U P B 1
H194 H 0.911390 0.305464 0.951901 0.097 Uiso 0.486(14) 1 calc R U P B 1
C195 C 1.0159(13) 0.2974(5) 0.8734(11) 0.078(5) Uani 0.486(14) 1 d G U P B 1
H195 H 1.079004 0.307418 0.909118 0.094 Uiso 0.486(14) 1 calc R U P B 1
C196 C 1.0232(13) 0.2840(6) 0.7958(12) 0.082(5) Uani 0.486(14) 1 d G U P B 1
H196 H 1.091284 0.284757 0.778439 0.099 Uiso 0.486(14) 1 calc R U P B 1
C181 C 0.6294(19) 0.6343(7) 0.7132(16) 0.128(11) Uani 0.47(2) 1 d G U P A 2
H181 H 0.683450 0.616056 0.717869 0.154 Uiso 0.47(2) 1 calc R U P A 2
C182 C 0.6361(16) 0.6597(7) 0.7761(13) 0.104(9) Uani 0.47(2) 1 d G U P A 2
H182 H 0.694794 0.658758 0.823766 0.124 Uiso 0.47(2) 1 calc R U P A 2
C183 C 0.5570(16) 0.6864(5) 0.7693(12) 0.077(7) Uani 0.47(2) 1 d G U P A 2
H183 H 0.561594 0.703767 0.812334 0.092 Uiso 0.47(2) 1 calc R U P A 2
C184 C 0.4711(15) 0.6878(5) 0.6996(14) 0.090(8) Uani 0.47(2) 1 d G U P A 2
H184 H 0.417049 0.706073 0.695005 0.108 Uiso 0.47(2) 1 calc R U P A 2
C179 C 0.4644(18) 0.6624(7) 0.6367(12) 0.100(9) Uani 0.47(2) 1 d G U P A 2
H179 H 0.405704 0.663372 0.589108 0.120 Uiso 0.47(2) 1 calc R U P A 2
C180 C 0.544(2) 0.6357(6) 0.6435(13) 0.092(8) Uani 0.47(2) 1 d G U P A 2
H180 H 0.538903 0.618363 0.600538 0.110 Uiso 0.47(2) 1 calc R U P A 2
C190 C 0.9911(15) 0.2823(6) 0.7872(14) 0.093(5) Uani 0.514(14) 1 d G U P B 2
H190 H 1.053079 0.292423 0.770617 0.111 Uiso 0.514(14) 1 calc R U P B 2
C189 C 0.9546(17) 0.2965(5) 0.8548(13) 0.096(5) Uani 0.514(14) 1 d G U P B 2
H189 H 0.991702 0.316401 0.884369 0.115 Uiso 0.514(14) 1 calc R U P B 2
C188 C 0.8639(17) 0.2817(5) 0.8791(11) 0.087(5) Uani 0.514(14) 1 d G U P B 2
H188 H 0.839010 0.291461 0.925327 0.104 Uiso 0.514(14) 1 calc R U P B 2
C187 C 0.8097(13) 0.2527(5) 0.8359(11) 0.080(4) Uani 0.514(14) 1 d G U P B 2
H187 H 0.747695 0.242543 0.852534 0.097 Uiso 0.514(14) 1 calc R U P B 2
C186 C 0.8461(15) 0.2384(5) 0.7683(11) 0.087(5) Uani 0.514(14) 1 d G U P B 2
H186 H 0.809070 0.218564 0.738783 0.104 Uiso 0.514(14) 1 calc R U P B 2
C185 C 0.9368(16) 0.2532(5) 0.7440(11) 0.085(5) Uani 0.514(14) 1 d G U P B 2
H185 H 0.961762 0.243504 0.697823 0.103 Uiso 0.514(14) 1 calc R U P B 2

loop_
_atom_site_aniso_label
_atom_site_aniso_U_11
_atom_site_aniso_U_22
_atom_site_aniso_U_33
_atom_site_aniso_U_23
_atom_site_aniso_U_13
_atom_site_aniso_U_12
Rh1 0.01365(18) 0.01566(18) 0.02067(19) 0.00030(14) 0.00500(14) -0.00029(14)
Rh2 0.01587(18) 0.01322(17) 0.02211(19) -0.00080(14) 0.00603(14) -0.00011(14)
Cl1 0.0264(7) 0.0179(6) 0.0227(6) -0.0003(5) 0.0046(5) -0.0046(5)
Cl2 0.0229(6) 0.0144(5) 0.0210(6) -0.0007(4) 0.0036(5) 0.0012(5)
P1 0.0151(6) 0.0210(7) 0.0175(6) -0.0011(5) 0.0054(5) -0.0007(5)
P2 0.0143(6) 0.0138(6) 0.0213(6) 0.0005(5) 0.0051(5) 0.0011(5)
P3 0.0183(7) 0.0123(6) 0.0269(7) -0.0024(5) 0.0073(6) -0.0007(5)
P4 0.0168(6) 0.0163(7) 0.0197(6) -0.0011(5) 0.0060(5) -0.0001(5)
O1 0.0148(19) 0.0230(19) 0.024(2) -0.0024(15) 0.0055(16) -0.0014(14)
O2 0.0219(19) 0.0230(19) 0.0158(18) 0.0030(14) 0.0090(15) -0.0009(15)
O3 0.0178(19) 0.0172(17) 0.024(2) 0.0025(15) 0.0068(16) 0.0021(14)
O4 0.0167(19) 0.0198(18) 0.0234(19) 0.0036(15) 0.0052(15) 0.0048(14)
O5 0.028(2) 0.0175(18) 0.033(2) -0.0044(16) 0.0084(18) -0.0042(16)
O6 0.022(2) 0.0134(17) 0.031(2) -0.0035(15) 0.0056(17) -0.0025(14)
O7 0.0184(19) 0.0202(18) 0.0237(19) -0.0032(15) 0.0088(16) 0.0003(15)
O8 0.0182(19) 0.0202(18) 0.0209(19) -0.0022(15) 0.0024(15) 0.0003(14)
N1 0.017(2) 0.024(2) 0.020(2) -0.0025(18) 0.0039(18) 0.0001(19)
N2 0.018(2) 0.013(2) 0.027(2) -0.0003(17) 0.0070(19) 0.0001(17)
N3 0.028(3) 0.013(2) 0.034(3) -0.0058(19) 0.012(2) -0.0009(19)
N4 0.023(2) 0.023(2) 0.020(2) 0.0002(17) 0.0101(19) -0.0004(18)
C1 0.018(3) 0.026(3) 0.024(3) -0.006(2) 0.009(2) 0.001(2)
C2 0.025(3) 0.028(3) 0.031(3) -0.003(2) 0.011(3) 0.007(2)
C3 0.028(3) 0.038(4) 0.032(3) -0.002(3) 0.012(3) 0.011(3)
C4 0.026(3) 0.036(3) 0.034(4) -0.015(3) 0.005(3) 0.000(3)
C5 0.026(3) 0.041(4) 0.048(4) -0.022(3) 0.004(3) 0.003(3)
C6 0.016(3) 0.050(4) 0.066(5) -0.030(4) 0.014(3) -0.003(3)
C7 0.027(3) 0.043(4) 0.060(5) -0.026(4) 0.024(3) -0.014(3)
C8 0.026(3) 0.034(3) 0.040(4) -0.014(3) 0.014(3) -0.010(3)
C9 0.020(3) 0.032(3) 0.031(3) -0.013(3) 0.011(2) -0.005(2)
C10 0.019(3) 0.026(3) 0.025(3) -0.009(2) 0.009(2) -0.004(2)
C11 0.019(3) 0.028(3) 0.028(3) -0.005(2) 0.010(2) -0.007(2)
C12 0.024(3) 0.031(3) 0.025(3) -0.007(2) 0.007(2) -0.012(2)
C13 0.037(4) 0.033(3) 0.039(4) -0.011(3) 0.017(3) -0.012(3)
C14 0.048(4) 0.044(4) 0.037(4) -0.015(3) 0.018(3) -0.011(3)
C15 0.067(5) 0.050(4) 0.028(3) -0.010(3) 0.026(4) -0.014(4)
C16 0.050(5) 0.043(4) 0.035(4) 0.004(3) 0.014(3) -0.007(3)
C17 0.039(4) 0.031(3) 0.027(3) -0.002(2) 0.013(3) -0.011(3)
C18 0.037(4) 0.029(3) 0.026(3) 0.005(2) 0.007(3) -0.007(3)
C19 0.028(3) 0.024(3) 0.027(3) 0.001(2) 0.006(2) -0.004(2)
C20 0.019(3) 0.026(3) 0.026(3) -0.004(2) 0.004(2) -0.007(2)
C21 0.017(3) 0.029(3) 0.024(3) -0.002(2) 0.011(2) 0.001(2)
C22 0.018(3) 0.032(3) 0.025(3) -0.004(2) 0.007(2) -0.004(2)
C23 0.025(3) 0.033(3) 0.035(3) -0.004(3) 0.012(3) -0.002(3)
C24 0.025(3) 0.038(4) 0.033(3) -0.013(3) 0.005(3) -0.007(3)
C25 0.027(3) 0.040(4) 0.028(3) -0.005(3) 0.003(3) -0.008(3)
C26 0.020(3) 0.039(3) 0.018(3) -0.002(2) 0.006(2) -0.003(2)
C27 0.029(3) 0.037(3) 0.027(3) 0.001(3) 0.006(3) -0.003(3)
C28 0.022(3) 0.028(3) 0.043(4) 0.002(3) 0.001(3) 0.000(2)
C29 0.017(3) 0.027(3) 0.040(4) -0.005(3) 0.003(3) -0.002(2)
C30 0.020(3) 0.032(3) 0.054(4) -0.008(3) -0.002(3) 0.004(3)
C31 0.021(3) 0.049(4) 0.057(5) -0.024(4) 0.010(3) 0.001(3)
C32 0.017(3) 0.053(4) 0.035(4) -0.016(3) 0.006(3) -0.005(3)
C33 0.018(3) 0.042(4) 0.030(3) -0.014(3) 0.005(2) -0.006(2)
C34 0.013(3) 0.029(3) 0.029(3) -0.009(2) 0.001(2) -0.003(2)
C35 0.040(4) 0.037(4) 0.033(4) -0.001(3) 0.002(3) -0.008(3)
C36 0.031(4) 0.053(4) 0.037(4) -0.003(3) 0.004(3) -0.010(3)
C37 0.041(4) 0.071(6) 0.039(4) -0.011(4) 0.009(3) -0.012(4)
C38 0.074(6) 0.055(5) 0.036(4) 0.003(4) 0.009(4) -0.010(4)
C39 0.061(6) 0.064(6) 0.041(4) 0.006(4) 0.002(4) 0.006(4)
C40 0.052(5) 0.055(5) 0.040(4) 0.009(4) 0.008(4) 0.008(4)
C41 0.017(3) 0.017(2) 0.026(3) -0.003(2) 0.007(2) 0.000(2)
C42 0.029(3) 0.017(2) 0.026(3) -0.001(2) 0.013(2) 0.002(2)
C43 0.033(3) 0.025(3) 0.027(3) -0.001(2) 0.015(3) -0.008(2)
C44 0.025(3) 0.026(3) 0.029(3) -0.007(2) 0.011(2) -0.005(2)
C45 0.030(3) 0.037(3) 0.033(3) -0.009(3) 0.011(3) -0.008(3)
C46 0.018(3) 0.052(4) 0.045(4) -0.011(3) 0.010(3) -0.008(3)
C47 0.025(3) 0.039(4) 0.043(4) -0.005(3) 0.006(3) 0.007(3)
C48 0.023(3) 0.023(3) 0.046(4) -0.003(3) 0.013(3) 0.005(2)
C49 0.020(3) 0.022(3) 0.035(3) -0.007(2) 0.011(2) -0.001(2)
C50 0.018(3) 0.016(2) 0.030(3) -0.004(2) 0.008(2) -0.001(2)
C51 0.017(3) 0.021(3) 0.030(3) 0.003(2) 0.006(2) 0.003(2)
C52 0.019(3) 0.019(3) 0.049(4) 0.006(3) 0.005(3) 0.003(2)
C53 0.030(3) 0.020(3) 0.063(5) -0.003(3) 0.011(3) 0.001(2)
C54 0.042(4) 0.026(4) 0.080(6) -0.009(4) 0.015(4) 0.006(3)
C55 0.048(5) 0.016(3) 0.111(8) 0.004(4) 0.025(5) 0.002(3)
C56 0.037(4) 0.022(3) 0.082(6) 0.016(3) 0.011(4) 0.003(3)
C57 0.025(3) 0.022(3) 0.061(5) 0.016(3) 0.011(3) 0.004(2)
C58 0.027(3) 0.034(3) 0.058(5) 0.024(3) 0.013(3) 0.003(3)
C59 0.021(3) 0.033(3) 0.037(3) 0.014(3) 0.010(3) 0.003(2)
C60 0.012(2) 0.024(3) 0.031(3) 0.006(2) 0.005(2) 0.002(2)
C61 0.013(2) 0.016(2) 0.025(3) 0.000(2) 0.004(2) 0.0030(19)
C62 0.021(3) 0.024(3) 0.023(3) -0.001(2) 0.006(2) 0.000(2)
C63 0.029(3) 0.020(3) 0.032(3) -0.004(2) 0.005(3) 0.000(2)
C64 0.031(3) 0.018(3) 0.034(3) 0.001(2) 0.005(3) 0.000(2)
C65 0.024(3) 0.019(3) 0.029(3) 0.001(2) 0.003(2) 0.000(2)
C66 0.015(2) 0.018(3) 0.026(3) 0.002(2) 0.003(2) -0.0015(19)
C67 0.017(3) 0.018(3) 0.027(3) 0.000(2) 0.009(2) -0.003(2)
C68 0.020(3) 0.018(3) 0.028(3) -0.001(2) 0.011(2) -0.004(2)
C69 0.019(3) 0.018(3) 0.028(3) -0.003(2) 0.006(2) 0.000(2)
C70 0.018(3) 0.021(3) 0.034(3) -0.004(2) 0.010(2) -0.001(2)
C71 0.022(3) 0.018(3) 0.042(3) 0.001(2) 0.006(2) 0.005(2)
C72 0.025(3) 0.021(3) 0.031(3) 0.003(2) 0.009(2) 0.002(2)
C73 0.022(3) 0.018(3) 0.026(3) 0.002(2) 0.006(2) 0.001(2)
C74 0.014(2) 0.017(2) 0.025(3) -0.001(2) 0.000(2) 0.0030(19)
C75 0.024(3) 0.018(3) 0.026(3) 0.000(2) 0.002(2) -0.008(2)
C76 0.029(3) 0.024(3) 0.028(3) 0.003(2) 0.006(2) -0.005(2)
C77 0.037(4) 0.029(3) 0.032(3) 0.005(3) 0.000(3) -0.004(3)
C78 0.053(5) 0.037(4) 0.023(3) 0.002(3) 0.008(3) -0.009(3)
C79 0.052(4) 0.034(3) 0.033(4) -0.002(3) 0.020(3) -0.004(3)
C80 0.035(3) 0.025(3) 0.033(3) 0.003(2) 0.016(3) -0.005(2)
C81 0.022(3) 0.021(3) 0.028(3) -0.006(2) 0.004(2) -0.006(2)
C82 0.034(3) 0.021(3) 0.033(3) 0.000(2) 0.004(3) -0.002(2)
C83 0.036(4) 0.025(3) 0.040(4) -0.002(3) 0.000(3) 0.003(3)
C84 0.032(4) 0.023(3) 0.043(4) -0.005(3) 0.006(3) 0.001(2)
C85 0.029(4) 0.032(3) 0.051(4) -0.007(3) -0.002(3) 0.004(3)
C86 0.024(3) 0.035(4) 0.068(5) -0.009(3) 0.010(3) -0.003(3)
C87 0.031(4) 0.032(3) 0.058(5) -0.009(3) 0.016(3) -0.007(3)
C88 0.034(4) 0.024(3) 0.046(4) -0.007(3) 0.012(3) -0.004(3)
C89 0.021(3) 0.021(3) 0.040(3) -0.006(2) 0.005(3) -0.003(2)
C90 0.022(3) 0.017(3) 0.033(3) -0.007(2) 0.005(2) -0.006(2)
C91 0.020(3) 0.019(3) 0.036(3) -0.004(2) 0.010(2) -0.002(2)
C92 0.032(3) 0.016(3) 0.040(4) 0.000(2) 0.010(3) -0.003(2)
C93 0.034(4) 0.022(3) 0.045(4) -0.006(3) 0.006(3) -0.003(3)
C94 0.040(4) 0.024(3) 0.055(5) -0.013(3) 0.002(3) -0.006(3)
C95 0.046(4) 0.017(3) 0.067(5) -0.009(3) 0.003(4) -0.005(3)
C96 0.042(4) 0.018(3) 0.066(5) -0.001(3) 0.006(4) -0.002(3)
C97 0.032(3) 0.019(3) 0.048(4) 0.002(3) 0.006(3) -0.002(2)
C98 0.038(4) 0.022(3) 0.045(4) 0.005(3) 0.005(3) -0.002(3)
C99 0.029(3) 0.023(3) 0.036(3) 0.002(2) 0.004(3) -0.001(2)
C100 0.025(3) 0.016(3) 0.033(3) -0.001(2) 0.011(2) -0.005(2)
C101 0.026(3) 0.017(3) 0.050(4) -0.004(3) 0.015(3) 0.000(2)
C102 0.046(4) 0.031(4) 0.056(5) -0.013(3) 0.019(4) -0.001(3)
C103 0.057(5) 0.032(4) 0.086(7) -0.030(4) 0.021(5) -0.005(4)
C104 0.064(6) 0.019(3) 0.105(8) -0.018(4) 0.041(6) 0.001(4)
C105 0.046(5) 0.021(3) 0.088(7) 0.005(4) 0.026(4) 0.007(3)
C106 0.030(3) 0.020(3) 0.065(5) 0.003(3) 0.020(3) 0.004(2)
C107 0.027(3) 0.028(3) 0.060(5) 0.008(3) 0.013(3) 0.004(3)
C108 0.023(3) 0.027(3) 0.038(4) 0.003(3) 0.007(3) 0.005(2)
C109 0.025(3) 0.020(3) 0.032(3) -0.003(2) 0.015(2) 0.001(2)
C110 0.020(3) 0.026(3) 0.032(3) -0.003(2) 0.010(2) 0.000(2)
C111 0.025(3) 0.025(3) 0.036(3) -0.006(2) 0.010(3) -0.003(2)
C112 0.024(3) 0.028(3) 0.030(3) 0.004(3) 0.008(2) 0.003(2)
C113 0.025(3) 0.025(3) 0.027(3) -0.002(2) 0.011(2) 0.001(2)
C114 0.019(3) 0.017(2) 0.032(3) -0.008(2) 0.014(2) 0.001(2)
C115 0.037(4) 0.033(4) 0.062(5) 0.018(3) 0.005(4) 0.005(3)
C116 0.038(4) 0.033(4) 0.064(5) 0.019(3) 0.005(4) 0.002(3)
C117 0.054(6) 0.049(5) 0.085(7) 0.031(5) 0.003(5) -0.006(4)
C118 0.093(9) 0.061(6) 0.090(9) 0.045(6) -0.020(7) -0.015(6)
C119 0.077(8) 0.079(8) 0.109(10) 0.056(8) -0.040(7) -0.024(6)
C120 0.048(5) 0.049(5) 0.099(8) 0.033(5) -0.017(5) -0.008(4)
C121 0.023(3) 0.022(3) 0.021(3) -0.006(2) 0.009(2) -0.003(2)
C122 0.026(3) 0.025(3) 0.023(3) 0.000(2) 0.009(2) -0.004(2)
C123 0.028(3) 0.029(3) 0.026(3) -0.005(2) 0.007(2) -0.011(2)
C124 0.021(3) 0.038(3) 0.023(3) -0.005(2) 0.006(2) -0.006(2)
C125 0.022(3) 0.047(4) 0.029(3) -0.008(3) 0.006(3) -0.010(3)
C126 0.022(3) 0.060(5) 0.035(4) -0.014(3) 0.002(3) -0.003(3)
C127 0.024(3) 0.045(4) 0.033(3) -0.008(3) -0.002(3) 0.007(3)
C128 0.021(3) 0.035(3) 0.028(3) -0.004(2) 0.005(2) -0.003(2)
C129 0.019(3) 0.032(3) 0.025(3) -0.005(2) 0.006(2) -0.004(2)
C130 0.018(3) 0.026(3) 0.022(3) -0.004(2) 0.006(2) -0.001(2)
C131 0.022(3) 0.024(3) 0.025(3) 0.000(2) 0.007(2) 0.004(2)
C132 0.023(3) 0.035(3) 0.025(3) -0.002(2) 0.004(2) 0.002(2)
C133 0.031(3) 0.035(3) 0.028(3) -0.003(2) 0.009(3) 0.001(3)
C134 0.047(4) 0.051(4) 0.028(4) -0.005(3) 0.002(3) -0.006(3)
C135 0.062(5) 0.061(5) 0.024(4) 0.001(3) 0.007(3) -0.011(4)
C136 0.065(5) 0.053(5) 0.026(4) 0.006(3) 0.011(4) -0.010(4)
C137 0.039(4) 0.037(4) 0.027(3) 0.007(3) 0.005(3) -0.002(3)
C138 0.042(4) 0.034(3) 0.030(3) 0.009(3) 0.005(3) -0.006(3)
C139 0.030(3) 0.024(3) 0.033(3) 0.001(2) 0.007(3) -0.003(2)
C140 0.022(3) 0.020(3) 0.029(3) 0.002(2) 0.006(2) 0.002(2)
C141 0.017(3) 0.030(3) 0.033(3) 0.003(2) 0.009(2) 0.001(2)
C142 0.028(3) 0.042(4) 0.034(3) -0.003(3) 0.012(3) -0.005(3)
C143 0.032(3) 0.066(5) 0.033(3) -0.011(4) 0.011(3) -0.009(4)
C144 0.031(4) 0.069(5) 0.029(4) 0.008(3) 0.015(3) -0.003(3)
C145 0.022(3) 0.048(4) 0.042(4) 0.014(3) 0.010(3) 0.004(3)
C146 0.020(3) 0.033(3) 0.030(3) 0.006(2) 0.013(2) 0.002(2)
C147 0.028(3) 0.028(3) 0.040(4) 0.003(3) 0.017(3) -0.004(2)
C148 0.023(3) 0.026(3) 0.036(3) -0.004(2) 0.015(3) -0.008(2)
C149 0.020(3) 0.024(3) 0.037(3) -0.002(2) 0.012(3) 0.002(2)
C150 0.014(3) 0.032(3) 0.041(4) -0.006(3) 0.008(3) 0.000(2)
C151 0.023(3) 0.036(3) 0.034(3) 0.000(3) 0.002(3) 0.009(2)
C152 0.018(3) 0.031(3) 0.044(4) 0.006(3) 0.011(3) 0.008(2)
C153 0.017(3) 0.021(3) 0.041(4) -0.004(2) 0.011(3) 0.003(2)
C154 0.016(2) 0.027(3) 0.028(3) -0.003(2) 0.013(2) 0.003(2)
C155 0.061(5) 0.034(4) 0.045(4) 0.005(3) 0.020(4) -0.011(4)
C156 0.062(6) 0.042(4) 0.072(6) 0.021(4) 0.037(5) 0.007(4)
C157 0.117(11) 0.049(6) 0.089(8) 0.032(6) 0.044(8) 0.007(6)
C158 0.180(17) 0.042(6) 0.095(10) 0.010(6) 0.026(10) -0.036(8)
C159 0.133(13) 0.075(8) 0.088(9) 0.032(7) -0.006(9) -0.057(9)
C160 0.082(8) 0.066(7) 0.074(7) 0.017(5) 0.010(6) -0.039(6)
C161 0.101(10) 0.099(9) 0.070(7) -0.031(7) 0.042(7) -0.035(8)
C162 0.083(8) 0.094(9) 0.064(7) -0.002(6) 0.028(6) -0.020(7)
C163 0.074(7) 0.059(6) 0.078(7) -0.008(5) 0.028(6) -0.011(5)
C164 0.073(7) 0.061(6) 0.049(5) -0.014(4) 0.008(5) -0.005(5)
C165 0.074(7) 0.069(6) 0.062(6) -0.007(5) 0.025(5) -0.009(5)
C166 0.109(10) 0.068(7) 0.098(9) -0.039(7) 0.049(8) -0.037(7)
C167 0.078(8) 0.071(7) 0.089(9) -0.001(6) 0.023(7) -0.012(6)
C168 0.078(10) 0.100(11) 0.150(16) 0.033(11) 0.029(10) 0.005(8)
C169 0.106(12) 0.092(10) 0.121(13) 0.005(9) 0.063(10) -0.008(8)
C170 0.080(8) 0.072(7) 0.084(8) 0.007(6) 0.027(7) -0.020(6)
C171 0.095(9) 0.059(6) 0.068(7) -0.009(5) 0.016(6) -0.015(6)
C172 0.077(7) 0.063(6) 0.066(6) 0.003(5) 0.006(5) -0.005(5)
C197 0.101(11) 0.105(11) 0.119(13) -0.002(9) 0.049(10) -0.020(9)
C198 0.091(9) 0.077(8) 0.107(10) -0.020(7) 0.054(8) -0.018(7)
C199 0.102(10) 0.077(8) 0.070(7) -0.008(6) 0.021(7) -0.021(7)
C200 0.114(12) 0.066(7) 0.109(11) 0.003(7) 0.031(9) -0.013(8)
C201 0.083(10) 0.106(11) 0.114(12) 0.039(9) -0.006(8) -0.019(8)
C202 0.091(10) 0.096(10) 0.105(11) 0.002(8) 0.036(9) 0.007(8)
C176 0.142(17) 0.147(15) 0.150(16) 0.010(12) 0.008(12) -0.005(11)
C177 0.127(14) 0.140(14) 0.130(15) 0.011(12) 0.004(10) -0.015(12)
C178 0.101(12) 0.077(10) 0.083(11) 0.021(8) 0.025(9) -0.023(9)
C173 0.096(13) 0.088(11) 0.091(12) 0.009(9) 0.022(10) -0.009(9)
C174 0.117(13) 0.106(12) 0.109(13) 0.011(10) 0.017(10) 0.005(10)
C175 0.107(13) 0.120(14) 0.126(14) 0.026(10) 0.011(10) -0.003(11)
C191 0.078(9) 0.098(10) 0.077(9) -0.012(9) 0.011(8) -0.008(9)
C192 0.081(9) 0.101(9) 0.083(9) -0.011(8) 0.008(8) -0.006(9)
C193 0.075(9) 0.096(9) 0.085(9) -0.017(9) 0.003(8) 0.006(9)
C194 0.075(9) 0.091(9) 0.079(9) -0.019(8) 0.021(8) 0.004(8)
C195 0.071(9) 0.077(8) 0.084(9) -0.007(8) 0.010(8) 0.001(8)
C196 0.077(9) 0.088(9) 0.082(9) -0.006(8) 0.019(8) -0.010(8)
C181 0.119(15) 0.135(16) 0.124(14) 0.011(11) 0.012(10) 0.012(12)
C182 0.093(13) 0.116(13) 0.101(13) 0.027(10) 0.020(10) 0.000(10)
C183 0.069(10) 0.076(11) 0.086(11) 0.027(9) 0.017(8) -0.020(8)
C184 0.083(12) 0.089(12) 0.096(12) 0.010(9) 0.014(9) -0.014(10)
C179 0.106(14) 0.099(13) 0.091(13) 0.010(10) 0.011(10) 0.006(10)
C180 0.100(13) 0.102(13) 0.080(11) 0.010(10) 0.031(9) 0.009(10)
C190 0.097(10) 0.092(9) 0.091(9) -0.005(8) 0.023(9) -0.010(9)
C189 0.103(10) 0.090(9) 0.094(9) -0.007(8) 0.015(9) -0.007(9)
C188 0.085(10) 0.088(9) 0.085(9) -0.016(8) 0.012(9) 0.005(9)
C187 0.072(9) 0.088(9) 0.079(9) -0.011(8) 0.012(8) 0.003(8)
C186 0.076(9) 0.095(9) 0.086(9) -0.012(8) 0.009(8) 0.001(8)
C185 0.088(9) 0.091(9) 0.078(9) -0.006(8) 0.018(8) -0.003(9)

loop_
_atom_type_symbol
_atom_type_description
_atom_type_scat_dispersion_real
_atom_type_scat_dispersion_imag
_atom_type_scat_source
C C 0.0181 0.0091 'International Tables Vol C Tables 4.2.6.8 and 6.1.1.4'
H H 0.0000 0.0000 'International Tables Vol C Tables 4.2.6.8 and 6.1.1.4'
Cl Cl 0.3639 0.7018 'International Tables Vol C Tables 4.2.6.8 and 6.1.1.4'
N N 0.0311 0.0180 'International Tables Vol C Tables 4.2.6.8 and 6.1.1.4'
O O 0.0492 0.0322 'International Tables Vol C Tables 4.2.6.8 and 6.1.1.4'
P P 0.2955 0.4335 'International Tables Vol C Tables 4.2.6.8 and 6.1.1.4'
Rh Rh 0.0927 3.6045 'International Tables Vol C Tables 4.2.6.8 and 6.1.1.4'

loop_
_exptl_crystal_face_index_h
_exptl_crystal_face_index_k
_exptl_crystal_face_index_l
_exptl_crystal_face_perp_dist
-2 -1 1 0.1149
0 -24 1 0.0834
0 24 -1 0.0585
0 4 10 0.0424
0 -17 7 0.0766
0 17 -7 0.0358
8 3 0 0.1363
-1 24 -2 0.0582
0 -16 -8 0.0458
5 -5 -9 0.0852
0 -4 -10 0.0018
-2 0 11 0.0640
2 1 -11 0.0408
0 0 10 0.0419
6 -7 5 0.1303
-2 22 -3 0.0614
-8 -3 2 0.1084

loop_
_geom_angle_atom_site_label_1
_geom_angle_atom_site_label_2
_geom_angle_atom_site_label_3
_geom_angle
_geom_angle_site_symmetry_1
_geom_angle_site_symmetry_3
_geom_angle_publ_flag
Cl1 Rh1 Cl2 80.95(4) . . ?
P1 Rh1 Cl1 90.42(5) . . ?
P1 Rh1 Cl2 170.89(5) . . ?
P1 Rh1 P2 92.15(6) . . ?
P2 Rh1 Cl1 174.53(5) . . ?
P2 Rh1 Cl2 96.70(5) . . ?
Cl2 Rh2 Cl1 80.37(4) . . ?
P3 Rh2 Cl1 95.38(5) . . ?
P3 Rh2 Cl2 171.55(5) . . ?
P4 Rh2 Cl1 172.55(5) . . ?
P4 Rh2 Cl2 95.09(5) . . ?
P4 Rh2 P3 89.86(6) . . ?
Rh1 Cl1 Rh2 99.29(5) . . ?
Rh1 Cl2 Rh2 99.31(5) . . ?
O1 P1 Rh1 117.71(16) . . ?
O1 P1 N1 94.7(2) . . ?
O2 P1 Rh1 113.63(15) . . ?
O2 P1 O1 100.8(2) . . ?
O2 P1 N1 108.5(2) . . ?
N1 P1 Rh1 118.70(17) . . ?
O3 P2 Rh1 116.34(15) . . ?
O3 P2 N2 100.6(2) . . ?
O4 P2 Rh1 114.52(16) . . ?
O4 P2 O3 99.2(2) . . ?
O4 P2 N2 106.3(2) . . ?
N2 P2 Rh1 117.44(17) . . ?
O5 P3 Rh2 117.20(16) . . ?
O5 P3 N3 100.9(2) . . ?
O6 P3 Rh2 117.95(15) . . ?
O6 P3 O5 100.0(2) . . ?
O6 P3 N3 105.9(2) . . ?
N3 P3 Rh2 112.71(18) . . ?
O7 P4 Rh2 118.08(15) . . ?
O7 P4 N4 99.9(2) . . ?
O8 P4 Rh2 115.63(16) . . ?
O8 P4 O7 100.4(2) . . ?
O8 P4 N4 107.5(2) . . ?
N4 P4 Rh2 113.41(19) . . ?
C1 O1 P1 117.2(3) . . ?
C20 O2 P1 122.4(3) . . ?
C41 O3 P2 118.7(4) . . ?
C60 O4 P2 123.6(4) . . ?
C81 O5 P3 121.0(4) . . ?
C100 O6 P3 123.2(4) . . ?
C121 O7 P4 120.5(3) . . ?
C140 O8 P4 124.3(4) . . ?
C21 N1 P1 126.4(4) . . ?
C21 N1 C34 112.3(4) . . ?
C34 N1 P1 119.7(4) . . ?
C61 N2 P2 128.3(4) . . ?
C74 N2 P2 119.2(4) . . ?
C74 N2 C61 111.3(4) . . ?
C101 N3 P3 128.1(4) . . ?
C114 N3 P3 118.0(4) . . ?
C114 N3 C101 113.2(5) . . ?
C141 N4 P4 127.5(4) . . ?
C141 N4 C154 116.6(5) . . ?
C154 N4 P4 115.8(4) . . ?
O1 C1 C2 116.2(5) . . ?
C10 C1 O1 119.7(5) . . ?
C10 C1 C2 124.0(6) . . ?
C1 C2 H2 120.5 . . ?
C3 C2 C1 119.0(6) . . ?
C3 C2 H2 120.5 . . ?
C2 C3 H3 120.0 . . ?
C2 C3 C4 120.0(6) . . ?
C4 C3 H3 120.0 . . ?
C3 C4 C5 119.9(7) . . ?
C3 C4 C9 120.3(6) . . ?
C5 C4 C9 119.8(7) . . ?
C4 C5 H5 119.8 . . ?
C6 C5 C4 120.4(8) . . ?
C6 C5 H5 119.8 . . ?
C5 C6 H6 119.9 . . ?
C5 C6 C7 120.1(6) . . ?
C7 C6 H6 119.9 . . ?
C6 C7 H7 119.3 . . ?
C8 C7 C6 121.4(7) . . ?
C8 C7 H7 119.3 . . ?
C7 C8 H8 119.9 . . ?
C7 C8 C9 120.2(7) . . ?
C9 C8 H8 119.9 . . ?
C4 C9 C10 119.2(6) . . ?
C8 C9 C4 118.0(6) . . ?
C8 C9 C10 122.8(6) . . ?
C1 C10 C9 117.3(6) . . ?
C1 C10 C11 118.6(5) . . ?
C9 C10 C11 124.0(5) . . ?
C12 C11 C10 121.7(5) . . ?
C20 C11 C10 121.7(6) . . ?
C20 C11 C12 116.6(6) . . ?
C13 C12 C11 121.9(6) . . ?
C17 C12 C11 119.6(6) . . ?
C17 C12 C13 118.5(6) . . ?
C12 C13 H13 120.0 . . ?
C14 C13 C12 120.0(7) . . ?
C14 C13 H13 120.0 . . ?
C13 C14 H14 119.6 . . ?
C15 C14 C13 120.8(7) . . ?
C15 C14 H14 119.6 . . ?
C14 C15 H15 119.6 . . ?
C16 C15 C14 120.7(7) . . ?
C16 C15 H15 119.6 . . ?
C15 C16 H16 119.6 . . ?
C15 C16 C17 120.9(8) . . ?
C17 C16 H16 119.6 . . ?
C12 C17 C16 119.0(6) . . ?
C12 C17 C18 119.8(6) . . ?
C18 C17 C16 121.1(7) . . ?
C17 C18 H18 119.9 . . ?
C19 C18 C17 120.3(6) . . ?
C19 C18 H18 119.9 . . ?
C18 C19 H19 120.4 . . ?
C18 C19 C20 119.1(6) . . ?
C20 C19 H19 120.4 . . ?
C11 C20 O2 119.8(6) . . ?
C11 C20 C19 124.3(6) . . ?
C19 C20 O2 115.8(5) . . ?
C22 C21 N1 119.4(5) . . ?
C22 C21 C26 121.5(6) . . ?
C26 C21 N1 119.0(5) . . ?
C21 C22 H22 119.9 . . ?
C23 C22 C21 120.2(6) . . ?
C23 C22 H22 119.9 . . ?
C22 C23 H23 120.1 . . ?
C22 C23 C24 119.8(6) . . ?
C24 C23 H23 120.1 . . ?
C23 C24 H24 120.2 . . ?
C25 C24 C23 119.6(6) . . ?
C25 C24 H24 120.2 . . ?
C24 C25 H25 118.9 . . ?
C24 C25 C26 122.2(6) . . ?
C26 C25 H25 118.9 . . ?
C21 C26 C25 116.8(6) . . ?
C21 C26 C27 123.0(6) . . ?
C25 C26 C27 120.1(6) . . ?
C26 C27 C35 117.1(6) . . ?
C28 C27 C26 124.4(6) . . ?
C28 C27 C35 118.3(6) . . ?
C27 C28 H28 116.5 . . ?
C27 C28 C29 127.0(6) . . ?
C29 C28 H28 116.5 . . ?
C30 C29 C28 118.8(6) . . ?
C34 C29 C28 123.4(6) . . ?
C34 C29 C30 117.6(6) . . ?
C29 C30 H30 119.5 . . ?
C31 C30 C29 121.0(7) . . ?
C31 C30 H30 119.5 . . ?
C30 C31 H31 119.7 . . ?
C32 C31 C30 120.6(6) . . ?
C32 C31 H31 119.7 . . ?
C31 C32 H32 120.1 . . ?
C31 C32 C33 119.7(7) . . ?
C33 C32 H32 120.1 . . ?
C32 C33 H33 120.3 . . ?
C32 C33 C34 119.5(7) . . ?
C34 C33 H33 120.3 . . ?
C29 C34 N1 118.0(6) . . ?
C29 C34 C33 121.5(6) . . ?
C33 C34 N1 120.5(6) . . ?
C36 C35 C27 121.5(7) . . ?
C36 C35 C40 117.6(7) . . ?
C40 C35 C27 120.8(7) . . ?
C35 C36 H36 119.9 . . ?
C35 C36 C37 120.3(8) . . ?
C37 C36 H36 119.9 . . ?
C36 C37 H37 119.7 . . ?
C38 C37 C36 120.6(9) . . ?
C38 C37 H37 119.7 . . ?
C37 C38 H38 119.7 . . ?
C37 C38 C39 120.6(8) . . ?
C39 C38 H38 119.7 . . ?
C38 C39 H39 120.5 . . ?
C38 C39 C40 119.0(9) . . ?
C40 C39 H39 120.5 . . ?
C35 C40 H40 119.1 . . ?
C39 C40 C35 121.8(9) . . ?
C39 C40 H40 119.1 . . ?
O3 C41 C42 117.5(5) . . ?
C50 C41 O3 119.4(5) . . ?
C50 C41 C42 123.1(5) . . ?
C41 C42 H42 120.3 . . ?
C43 C42 C41 119.5(6) . . ?
C43 C42 H42 120.3 . . ?
C42 C43 H43 119.7 . . ?
C42 C43 C44 120.6(6) . . ?
C44 C43 H43 119.7 . . ?
C43 C44 C45 121.0(6) . . ?
C43 C44 C49 119.5(5) . . ?
C49 C44 C45 119.5(6) . . ?
C44 C45 H45 119.8 . . ?
C46 C45 C44 120.4(7) . . ?
C46 C45 H45 119.8 . . ?
C45 C46 H46 120.1 . . ?
C45 C46 C47 119.8(6) . . ?
C47 C46 H46 120.1 . . ?
C46 C47 H47 119.4 . . ?
C48 C47 C46 121.2(7) . . ?
C48 C47 H47 119.4 . . ?
C47 C48 H48 119.5 . . ?
C47 C48 C49 121.0(6) . . ?
C49 C48 H48 119.5 . . ?
C44 C49 C50 119.5(6) . . ?
C48 C49 C44 118.0(6) . . ?
C48 C49 C50 122.3(6) . . ?
C41 C50 C49 117.7(5) . . ?
C41 C50 C51 119.8(5) . . ?
C49 C50 C51 122.3(5) . . ?
C52 C51 C50 123.1(5) . . ?
C60 C51 C50 119.7(5) . . ?
C60 C51 C52 117.2(6) . . ?
C53 C52 C51 122.1(6) . . ?
C53 C52 C57 118.0(6) . . ?
C57 C52 C51 119.9(6) . . ?
C52 C53 H53 119.6 . . ?
C54 C53 C52 120.8(8) . . ?
C54 C53 H53 119.6 . . ?
C53 C54 H54 119.6 . . ?
C53 C54 C55 120.8(8) . . ?
C55 C54 H54 119.6 . . ?
C54 C55 H55 119.8 . . ?
C56 C55 C54 120.4(7) . . ?
C56 C55 H55 119.8 . . ?
C55 C56 H56 119.9 . . ?
C55 C56 C57 120.2(8) . . ?
C57 C56 H56 119.9 . . ?
C52 C57 C58 118.9(6) . . ?
C56 C57 C52 119.8(7) . . ?
C56 C57 C58 121.3(7) . . ?
C57 C58 H58 119.5 . . ?
C59 C58 C57 121.0(6) . . ?
C59 C58 H58 119.5 . . ?
C58 C59 H59 120.0 . . ?
C58 C59 C60 119.9(7) . . ?
C60 C59 H59 120.0 . . ?
O4 C60 C59 115.7(5) . . ?
C51 C60 O4 121.7(5) . . ?
C51 C60 C59 122.6(6) . . ?
C62 C61 N2 118.4(5) . . ?
C62 C61 C66 121.4(5) . . ?
C66 C61 N2 120.1(5) . . ?
C61 C62 H62 120.0 . . ?
C63 C62 C61 119.9(6) . . ?
C63 C62 H62 120.0 . . ?
C62 C63 H63 120.1 . . ?
C64 C63 C62 119.7(6) . . ?
C64 C63 H63 120.1 . . ?
C63 C64 H64 119.9 . . ?
C63 C64 C65 120.3(6) . . ?
C65 C64 H64 119.9 . . ?
C64 C65 H65 119.4 . . ?
C64 C65 C66 121.1(6) . . ?
C66 C65 H65 119.4 . . ?
C61 C66 C65 117.5(5) . . ?
C61 C66 C67 123.0(5) . . ?
C65 C66 C67 119.3(5) . . ?
C68 C67 C66 122.2(5) . . ?
C68 C67 C75 117.9(5) . . ?
C75 C67 C66 119.7(5) . . ?
C67 C68 H68 116.0 . . ?
C67 C68 C69 128.1(6) . . ?
C69 C68 H68 116.0 . . ?
C70 C69 C68 118.4(5) . . ?
C74 C69 C68 122.4(5) . . ?
C74 C69 C70 119.2(6) . . ?
C69 C70 H70 119.7 . . ?
C71 C70 C69 120.6(6) . . ?
C71 C70 H70 119.7 . . ?
C70 C71 H71 120.0 . . ?
C70 C71 C72 119.9(5) . . ?
C72 C71 H71 120.0 . . ?
C71 C72 H72 119.9 . . ?
C73 C72 C71 120.2(6) . . ?
C73 C72 H72 119.9 . . ?
C72 C73 H73 120.2 . . ?
C72 C73 C74 119.6(5) . . ?
C74 C73 H73 120.2 . . ?
C69 C74 N2 119.5(5) . . ?
C69 C74 C73 120.3(5) . . ?
C73 C74 N2 120.2(5) . . ?
C76 C75 C67 122.0(6) . . ?
C80 C75 C67 120.9(6) . . ?
C80 C75 C76 117.1(6) . . ?
C75 C76 H76 119.2 . . ?
C77 C76 C75 121.6(6) . . ?
C77 C76 H76 119.2 . . ?
C76 C77 H77 120.1 . . ?
C76 C77 C78 119.7(7) . . ?
C78 C77 H77 120.1 . . ?
C77 C78 H78 120.2 . . ?
C79 C78 C77 119.7(6) . . ?
C79 C78 H78 120.2 . . ?
C78 C79 H79 119.9 . . ?
C78 C79 C80 120.3(7) . . ?
C80 C79 H79 119.9 . . ?
C75 C80 H80 119.2 . . ?
C79 C80 C75 121.6(7) . . ?
C79 C80 H80 119.2 . . ?
O5 C81 C82 117.5(5) . . ?
C90 C81 O5 119.7(6) . . ?
C90 C81 C82 122.7(6) . . ?
C81 C82 H82 120.3 . . ?
C83 C82 C81 119.4(6) . . ?
C83 C82 H82 120.3 . . ?
C82 C83 H83 119.9 . . ?
C82 C83 C84 120.2(7) . . ?
C84 C83 H83 119.9 . . ?
C83 C84 C85 121.1(7) . . ?
C83 C84 C89 120.6(6) . . ?
C89 C84 C85 118.3(7) . . ?
C84 C85 H85 119.8 . . ?
C86 C85 C84 120.5(7) . . ?
C86 C85 H85 119.8 . . ?
C85 C86 H86 119.9 . . ?
C85 C86 C87 120.2(7) . . ?
C87 C86 H86 119.9 . . ?
C86 C87 H87 119.4 . . ?
C88 C87 C86 121.1(7) . . ?
C88 C87 H87 119.4 . . ?
C87 C88 H88 119.9 . . ?
C87 C88 C89 120.3(7) . . ?
C89 C88 H88 119.9 . . ?
C84 C89 C90 117.8(6) . . ?
C88 C89 C84 119.6(6) . . ?
C88 C89 C90 122.6(6) . . ?
C81 C90 C89 118.5(6) . . ?
C81 C90 C91 119.9(6) . . ?
C89 C90 C91 121.6(5) . . ?
C92 C91 C90 120.6(6) . . ?
C100 C91 C90 121.1(5) . . ?
C100 C91 C92 118.2(6) . . ?
C93 C92 C91 122.6(6) . . ?
C93 C92 C97 118.4(6) . . ?
C97 C92 C91 118.9(6) . . ?
C92 C93 H93 119.5 . . ?
C94 C93 C92 121.0(7) . . ?
C94 C93 H93 119.5 . . ?
C93 C94 H94 120.0 . . ?
C93 C94 C95 120.1(7) . . ?
C95 C94 H94 120.0 . . ?
C94 C95 H95 119.8 . . ?
C96 C95 C94 120.5(6) . . ?
C96 C95 H95 119.8 . . ?
C95 C96 H96 119.2 . . ?
C95 C96 C97 121.6(7) . . ?
C97 C96 H96 119.2 . . ?
C96 C97 C92 118.5(7) . . ?
C98 C97 C92 119.0(6) . . ?
C98 C97 C96 122.5(7) . . ?
C97 C98 H98 119.3 . . ?
C99 C98 C97 121.3(6) . . ?
C99 C98 H98 119.3 . . ?
C98 C99 H99 120.5 . . ?
C98 C99 C100 119.0(6) . . ?
C100 C99 H99 120.5 . . ?
C91 C100 O6 119.9(5) . . ?
C91 C100 C99 122.9(6) . . ?
C99 C100 O6 117.2(6) . . ?
C102 C101 N3 118.6(6) . . ?
C102 C101 C106 121.2(6) . . ?
C106 C101 N3 120.2(6) . . ?
C101 C102 H102 119.4 . . ?
C103 C102 C101 121.2(9) . . ?
C103 C102 H102 119.4 . . ?
C102 C103 H103 120.6 . . ?
C102 C103 C104 118.8(9) . . ?
C104 C103 H103 120.6 . . ?
C103 C104 H104 119.7 . . ?
C105 C104 C103 120.5(7) . . ?
C105 C104 H104 119.7 . . ?
C104 C105 H105 118.9 . . ?
C104 C105 C106 122.2(9) . . ?
C106 C105 H105 118.9 . . ?
C101 C106 C107 123.9(6) . . ?
C105 C106 C101 116.1(8) . . ?
C105 C106 C107 119.9(7) . . ?
C106 C107 C115 119.6(6) . . ?
C108 C107 C106 121.9(7) . . ?
C108 C107 C115 118.4(8) . . ?
C107 C108 H108 115.5 . . ?
C107 C108 C109 129.0(7) . . ?
C109 C108 H108 115.5 . . ?
C110 C109 C108 118.6(6) . . ?
C114 C109 C108 123.3(6) . . ?
C114 C109 C110 118.1(6) . . ?
C109 C110 H110 119.6 . . ?
C111 C110 C109 120.7(6) . . ?
C111 C110 H110 119.6 . . ?
C110 C111 H111 119.7 . . ?
C110 C111 C112 120.5(6) . . ?
C112 C111 H111 119.7 . . ?
C111 C112 H112 120.4 . . ?
C113 C112 C111 119.1(6) . . ?
C113 C112 H112 120.4 . . ?
C112 C113 H113 119.4 . . ?
C112 C113 C114 121.2(6) . . ?
C114 C113 H113 119.4 . . ?
C109 C114 N3 119.5(5) . . ?
C113 C114 N3 120.1(6) . . ?
C113 C114 C109 120.3(5) . . ?
C116 C115 C107 122.0(8) . . ?
C116 C115 C120 116.4(8) . . ?
C120 C115 C107 121.6(7) . . ?
C115 C116 H116 119.1 . . ?
C117 C116 C115 121.8(9) . . ?
C117 C116 H116 119.1 . . ?
C116 C117 H117 119.9 . . ?
C118 C117 C116 120.2(9) . . ?
C118 C117 H117 119.9 . . ?
C117 C118 H118 120.0 . . ?
C117 C118 C119 120.0(11) . . ?
C119 C118 H118 120.0 . . ?
C118 C119 H119 119.9 . . ?
C118 C119 C120 120.1(11) . . ?
C120 C119 H119 119.9 . . ?
C115 C120 H120 119.3 . . ?
C119 C120 C115 121.3(9) . . ?
C119 C120 H120 119.3 . . ?
O7 C121 C122 117.0(5) . . ?
C130 C121 O7 120.1(5) . . ?
C130 C121 C122 122.5(6) . . ?
C121 C122 H122 120.6 . . ?
C123 C122 C121 118.8(6) . . ?
C123 C122 H122 120.6 . . ?
C122 C123 H123 119.6 . . ?
C122 C123 C124 120.8(6) . . ?
C124 C123 H123 119.6 . . ?
C123 C124 C125 121.3(6) . . ?
C123 C124 C129 119.7(6) . . ?
C125 C124 C129 118.9(6) . . ?
C124 C125 H125 119.6 . . ?
C126 C125 C124 120.7(7) . . ?
C126 C125 H125 119.6 . . ?
C125 C126 H126 119.7 . . ?
C125 C126 C127 120.6(6) . . ?
C127 C126 H126 119.7 . . ?
C126 C127 H127 120.0 . . ?
C128 C127 C126 120.1(7) . . ?
C128 C127 H127 120.0 . . ?
C127 C128 H128 119.4 . . ?
C127 C128 C129 121.1(6) . . ?
C129 C128 H128 119.4 . . ?
C124 C129 C130 118.7(6) . . ?
C128 C129 C124 118.4(6) . . ?
C128 C129 C130 122.8(6) . . ?
C121 C130 C129 118.4(5) . . ?
C121 C130 C131 120.4(5) . . ?
C129 C130 C131 121.1(5) . . ?
C132 C131 C130 121.2(5) . . ?
C140 C131 C130 120.9(5) . . ?
C140 C131 C132 117.8(6) . . ?
C133 C132 C131 123.1(6) . . ?
C133 C132 C137 117.9(6) . . ?
C137 C132 C131 118.9(6) . . ?
C132 C133 H133 119.3 . . ?
C134 C133 C132 121.3(7) . . ?
C134 C133 H133 119.3 . . ?
C133 C134 H134 119.8 . . ?
C133 C134 C135 120.4(7) . . ?
C135 C134 H134 119.8 . . ?
C134 C135 H135 120.1 . . ?
C136 C135 C134 119.8(7) . . ?
C136 C135 H135 120.1 . . ?
C135 C136 H136 119.4 . . ?
C135 C136 C137 121.2(8) . . ?
C137 C136 H136 119.4 . . ?
C132 C137 C136 119.3(7) . . ?
C132 C137 C138 120.1(6) . . ?
C136 C137 C138 120.6(7) . . ?
C137 C138 H138 120.1 . . ?
C139 C138 C137 119.8(6) . . ?
C139 C138 H138 120.1 . . ?
C138 C139 H139 120.1 . . ?
C138 C139 C140 119.7(6) . . ?
C140 C139 H139 120.1 . . ?
C131 C140 O8 120.0(5) . . ?
C131 C140 C139 123.0(6) . . ?
C139 C140 O8 116.9(5) . . ?
C142 C141 N4 118.6(6) . . ?
C142 C141 C146 120.4(6) . . ?
C146 C141 N4 121.0(6) . . ?
C141 C142 H142 119.8 . . ?
C143 C142 C141 120.5(7) . . ?
C143 C142 H142 119.8 . . ?
C142 C143 H143 120.1 . . ?
C144 C143 C142 119.7(7) . . ?
C144 C143 H143 120.1 . . ?
C143 C144 H144 120.1 . . ?
C143 C144 C145 119.9(7) . . ?
C145 C144 H144 120.1 . . ?
C144 C145 H145 119.0 . . ?
C144 C145 C146 121.9(7) . . ?
C146 C145 H145 119.0 . . ?
C141 C146 C147 123.1(6) . . ?
C145 C146 C141 117.5(6) . . ?
C145 C146 C147 119.3(6) . . ?
C146 C147 C155 117.7(6) . . ?
C148 C147 C146 125.0(6) . . ?
C148 C147 C155 117.1(7) . . ?
C147 C148 H148 114.9 . . ?
C147 C148 C149 130.3(6) . . ?
C149 C148 H148 114.9 . . ?
C150 C149 C148 119.0(6) . . ?
C154 C149 C148 123.2(6) . . ?
C154 C149 C150 117.8(6) . . ?
C149 C150 H150 119.2 . . ?
C151 C150 C149 121.5(6) . . ?
C151 C150 H150 119.2 . . ?
C150 C151 H151 120.1 . . ?
C150 C151 C152 119.8(6) . . ?
C152 C151 H151 120.1 . . ?
C151 C152 H152 120.3 . . ?
C151 C152 C153 119.4(6) . . ?
C153 C152 H152 120.3 . . ?
C152 C153 H153 119.8 . . ?
C154 C153 C152 120.3(6) . . ?
C154 C153 H153 119.8 . . ?
C149 C154 N4 119.5(5) . . ?
C153 C154 N4 119.6(5) . . ?
C153 C154 C149 120.8(6) . . ?
C156 C155 C147 122.3(8) . . ?
C156 C155 C160 118.8(8) . . ?
C160 C155 C147 118.9(9) . . ?
C155 C156 H156 120.0 . . ?
C155 C156 C157 120.0(11) . . ?
C157 C156 H156 120.0 . . ?
C156 C157 H157 119.4 . . ?
C158 C157 C156 121.2(13) . . ?
C158 C157 H157 119.4 . . ?
C157 C158 H158 120.0 . . ?
C157 C158 C159 120.0(10) . . ?
C159 C158 H158 120.0 . . ?
C158 C159 H159 120.1 . . ?
C158 C159 C160 119.7(13) . . ?
C160 C159 H159 120.1 . . ?
C155 C160 H160 120.0 . . ?
C159 C160 C155 120.1(13) . . ?
C159 C160 H160 120.0 . . ?
C162 C161 H161 119.6 . . ?
C162 C161 C166 120.8(11) . . ?
C166 C161 H161 119.6 . . ?
C161 C162 H162 120.1 . . ?
C161 C162 C163 119.8(11) . . ?
C163 C162 H162 120.1 . . ?
C162 C163 H163 120.2 . . ?
C164 C163 C162 119.6(11) . . ?
C164 C163 H163 120.2 . . ?
C163 C164 H164 119.8 . . ?
C165 C164 C163 120.3(10) . . ?
C165 C164 H164 119.8 . . ?
C164 C165 H165 119.1 . . ?
C164 C165 C166 121.8(11) . . ?
C166 C165 H165 119.1 . . ?
C161 C166 H166 121.2 . . ?
C165 C166 C161 117.6(11) . . ?
C165 C166 H166 121.2 . . ?
C168 C167 H167 120.0 . . ?
C168 C167 C172 120.0 . . ?
C172 C167 H167 120.0 . . ?
C167 C168 H168 120.0 . . ?
C167 C168 C169 120.0 . . ?
C169 C168 H168 120.0 . . ?
C168 C169 H169 120.0 . . ?
C170 C169 C168 120.0 . . ?
C170 C169 H169 120.0 . . ?
C169 C170 H170 120.0 . . ?
C169 C170 C171 120.0 . . ?
C171 C170 H170 120.0 . . ?
C170 C171 H171 120.0 . . ?
C172 C171 C170 120.0 . . ?
C172 C171 H171 120.0 . . ?
C167 C172 H172 120.0 . . ?
C171 C172 C167 120.0 . . ?
C171 C172 H172 120.0 . . ?
H19A C197 H19B 109.5 . . ?
H19A C197 H19C 109.5 . . ?
H19B C197 H19C 109.5 . . ?
C198 C197 H19A 109.5 . . ?
C198 C197 H19B 109.5 . . ?
C198 C197 H19C 109.5 . . ?
C197 C198 H19D 108.3 . . ?
C197 C198 H19E 108.3 . . ?
H19D C198 H19E 107.4 . . ?
C199 C198 C197 116.1(12) . . ?
C199 C198 H19D 108.3 . . ?
C199 C198 H19E 108.3 . . ?
C198 C199 H19F 108.1 . . ?
C198 C199 H19G 108.1 . . ?
C198 C199 C200 116.9(12) . . ?
H19F C199 H19G 107.3 . . ?
C200 C199 H19F 108.1 . . ?
C200 C199 H19G 108.1 . . ?
C199 C200 H20A 107.4 . . ?
C199 C200 H20B 107.4 . . ?
C199 C200 C201 119.5(12) . . ?
H20A C200 H20B 107.0 . . ?
C201 C200 H20A 107.4 . . ?
C201 C200 H20B 107.4 . . ?
C200 C201 H20C 108.0 . . ?
C200 C201 H20D 108.0 . . ?
H20C C201 H20D 107.3 . . ?
C202 C201 C200 117.0(13) . . ?
C202 C201 H20C 108.0 . . ?
C202 C201 H20D 108.0 . . ?
C201 C202 H20E 109.5 . . ?
C201 C202 H20F 109.5 . . ?
C201 C202 H20G 109.5 . . ?
H20E C202 H20F 109.5 . . ?
H20E C202 H20G 109.5 . . ?
H20F C202 H20G 109.5 . . ?
C177 C176 H176 120.0 . . ?
C177 C176 C175 120.0 . . ?
C175 C176 H176 120.0 . . ?
C176 C177 H177 120.0 . . ?
C178 C177 C176 120.0 . . ?
C178 C177 H177 120.0 . . ?
C177 C178 H178 120.0 . . ?
C173 C178 C177 120.0 . . ?
C173 C178 H178 120.0 . . ?
C178 C173 H173 120.0 . . ?
C178 C173 C174 120.0 . . ?
C174 C173 H173 120.0 . . ?
C173 C174 H174 120.0 . . ?
C175 C174 C173 120.0 . . ?
C175 C174 H174 120.0 . . ?
C176 C175 H175 120.0 . . ?
C174 C175 C176 120.0 . . ?
C174 C175 H175 120.0 . . ?
C192 C191 H191 120.0 . . ?
C192 C191 C196 120.0 . . ?
C196 C191 H191 120.0 . . ?
C191 C192 H192 120.0 . . ?
C193 C192 C191 120.0 . . ?
C193 C192 H192 120.0 . . ?
C192 C193 H193 120.0 . . ?
C194 C193 C192 120.0 . . ?
C194 C193 H193 120.0 . . ?
C193 C194 H194 120.0 . . ?
C193 C194 C195 120.0 . . ?
C195 C194 H194 120.0 . . ?
C194 C195 H195 120.0 . . ?
C196 C195 C194 120.0 . . ?
C196 C195 H195 120.0 . . ?
C191 C196 H196 120.0 . . ?
C195 C196 C191 120.0 . . ?
C195 C196 H196 120.0 . . ?
C182 C181 H181 120.0 . . ?
C182 C181 C180 120.0 . . ?
C180 C181 H181 120.0 . . ?
C181 C182 H182 120.0 . . ?
C181 C182 C183 120.0 . . ?
C183 C182 H182 120.0 . . ?
C182 C183 H183 120.0 . . ?
C184 C183 C182 120.0 . . ?
C184 C183 H183 120.0 . . ?
C183 C184 H184 120.0 . . ?
C179 C184 C183 120.0 . . ?
C179 C184 H184 120.0 . . ?
C184 C179 H179 120.0 . . ?
C184 C179 C180 120.0 . . ?
C180 C179 H179 120.0 . . ?
C181 C180 H180 120.0 . . ?
C179 C180 C181 120.0 . . ?
C179 C180 H180 120.0 . . ?
C189 C190 H190 120.0 . . ?
C189 C190 C185 120.0 . . ?
C185 C190 H190 120.0 . . ?
C190 C189 H189 120.0 . . ?
C188 C189 C190 120.0 . . ?
C188 C189 H189 120.0 . . ?
C189 C188 H188 120.0 . . ?
C187 C188 C189 120.0 . . ?
C187 C188 H188 120.0 . . ?
C188 C187 H187 120.0 . . ?
C188 C187 C186 120.0 . . ?
C186 C187 H187 120.0 . . ?
C187 C186 H186 120.0 . . ?
C185 C186 C187 120.0 . . ?
C185 C186 H186 120.0 . . ?
C190 C185 H185 120.0 . . ?
C186 C185 C190 120.0 . . ?
C186 C185 H185 120.0 . . ?

loop_
_geom_bond_atom_site_label_1
_geom_bond_atom_site_label_2
_geom_bond_distance
_geom_bond_site_symmetry_2
_geom_bond_publ_flag
Rh1 Cl1 2.4192(13) . ?
Rh1 Cl2 2.4206(13) . ?
Rh1 P1 2.1622(14) . ?
Rh1 P2 2.1627(13) . ?
Rh2 Cl1 2.4353(14) . ?
Rh2 Cl2 2.4332(13) . ?
Rh2 P3 2.1587(14) . ?
Rh2 P4 2.1527(14) . ?
P1 O1 1.621(4) . ?
P1 O2 1.617(4) . ?
P1 N1 1.672(5) . ?
P2 O3 1.647(4) . ?
P2 O4 1.620(4) . ?
P2 N2 1.664(5) . ?
P3 O5 1.633(5) . ?
P3 O6 1.622(4) . ?
P3 N3 1.680(5) . ?
P4 O7 1.633(4) . ?
P4 O8 1.612(4) . ?
P4 N4 1.673(5) . ?
O1 C1 1.393(7) . ?
O2 C20 1.412(7) . ?
O3 C41 1.400(7) . ?
O4 C60 1.391(7) . ?
O5 C81 1.396(7) . ?
O6 C100 1.401(7) . ?
O7 C121 1.393(7) . ?
O8 C140 1.396(7) . ?
N1 C21 1.446(8) . ?
N1 C34 1.450(7) . ?
N2 C61 1.453(7) . ?
N2 C74 1.437(7) . ?
N3 C101 1.447(7) . ?
N3 C114 1.436(7) . ?
N4 C141 1.431(8) . ?
N4 C154 1.444(8) . ?
C1 C2 1.399(9) . ?
C1 C10 1.374(8) . ?
C2 H2 0.9500 . ?
C2 C3 1.383(9) . ?
C3 H3 0.9500 . ?
C3 C4 1.411(11) . ?
C4 C5 1.415(10) . ?
C4 C9 1.424(10) . ?
C5 H5 0.9500 . ?
C5 C6 1.366(12) . ?
C6 H6 0.9500 . ?
C6 C7 1.393(13) . ?
C7 H7 0.9500 . ?
C7 C8 1.373(10) . ?
C8 H8 0.9500 . ?
C8 C9 1.421(9) . ?
C9 C10 1.443(8) . ?
C10 C11 1.490(9) . ?
C11 C12 1.444(9) . ?
C11 C20 1.365(9) . ?
C12 C13 1.423(9) . ?
C12 C17 1.411(10) . ?
C13 H13 0.9500 . ?
C13 C14 1.388(11) . ?
C14 H14 0.9500 . ?
C14 C15 1.385(13) . ?
C15 H15 0.9500 . ?
C15 C16 1.350(12) . ?
C16 H16 0.9500 . ?
C16 C17 1.431(10) . ?
C17 C18 1.423(10) . ?
C18 H18 0.9500 . ?
C18 C19 1.354(9) . ?
C19 H19 0.9500 . ?
C19 C20 1.403(9) . ?
C21 C22 1.391(9) . ?
C21 C26 1.403(9) . ?
C22 H22 0.9500 . ?
C22 C23 1.386(9) . ?
C23 H23 0.9500 . ?
C23 C24 1.394(10) . ?
C24 H24 0.9500 . ?
C24 C25 1.382(10) . ?
C25 H25 0.9500 . ?
C25 C26 1.408(9) . ?
C26 C27 1.481(10) . ?
C27 C28 1.344(10) . ?
C27 C35 1.481(10) . ?
C28 H28 0.9500 . ?
C28 C29 1.455(10) . ?
C29 C30 1.411(9) . ?
C29 C34 1.375(9) . ?
C30 H30 0.9500 . ?
C30 C31 1.373(12) . ?
C31 H31 0.9500 . ?
C31 C32 1.370(12) . ?
C32 H32 0.9500 . ?
C32 C33 1.390(9) . ?
C33 H33 0.9500 . ?
C33 C34 1.394(9) . ?
C35 C36 1.383(12) . ?
C35 C40 1.406(12) . ?
C36 H36 0.9500 . ?
C36 C37 1.398(12) . ?
C37 H37 0.9500 . ?
C37 C38 1.370(14) . ?
C38 H38 0.9500 . ?
C38 C39 1.372(14) . ?
C39 H39 0.9500 . ?
C39 C40 1.385(12) . ?
C40 H40 0.9500 . ?
C41 C42 1.404(8) . ?
C41 C50 1.374(8) . ?
C42 H42 0.9500 . ?
C42 C43 1.366(9) . ?
C43 H43 0.9500 . ?
C43 C44 1.415(10) . ?
C44 C45 1.431(9) . ?
C44 C49 1.422(9) . ?
C45 H45 0.9500 . ?
C45 C46 1.373(11) . ?
C46 H46 0.9500 . ?
C46 C47 1.400(11) . ?
C47 H47 0.9500 . ?
C47 C48 1.370(9) . ?
C48 H48 0.9500 . ?
C48 C49 1.420(9) . ?
C49 C50 1.436(8) . ?
C50 C51 1.485(8) . ?
C51 C52 1.448(8) . ?
C51 C60 1.373(9) . ?
C52 C53 1.412(11) . ?
C52 C57 1.418(9) . ?
C53 H53 0.9500 . ?
C53 C54 1.374(10) . ?
C54 H54 0.9500 . ?
C54 C55 1.381(14) . ?
C55 H55 0.9500 . ?
C55 C56 1.373(14) . ?
C56 H56 0.9500 . ?
C56 C57 1.408(10) . ?
C57 C58 1.420(12) . ?
C58 H58 0.9500 . ?
C58 C59 1.350(10) . ?
C59 H59 0.9500 . ?
C59 C60 1.413(8) . ?
C61 C62 1.395(8) . ?
C61 C66 1.399(8) . ?
C62 H62 0.9500 . ?
C62 C63 1.389(8) . ?
C63 H63 0.9500 . ?
C63 C64 1.386(9) . ?
C64 H64 0.9500 . ?
C64 C65 1.391(9) . ?
C65 H65 0.9500 . ?
C65 C66 1.407(8) . ?
C66 C67 1.490(8) . ?
C67 C68 1.345(8) . ?
C67 C75 1.488(8) . ?
C68 H68 0.9500 . ?
C68 C69 1.464(9) . ?
C69 C70 1.398(8) . ?
C69 C74 1.382(9) . ?
C70 H70 0.9500 . ?
C70 C71 1.377(9) . ?
C71 H71 0.9500 . ?
C71 C72 1.387(9) . ?
C72 H72 0.9500 . ?
C72 C73 1.383(8) . ?
C73 H73 0.9500 . ?
C73 C74 1.400(8) . ?
C75 C76 1.402(9) . ?
C75 C80 1.397(9) . ?
C76 H76 0.9500 . ?
C76 C77 1.387(9) . ?
C77 H77 0.9500 . ?
C77 C78 1.390(11) . ?
C78 H78 0.9500 . ?
C78 C79 1.381(11) . ?
C79 H79 0.9500 . ?
C79 C80 1.381(10) . ?
C80 H80 0.9500 . ?
C81 C82 1.404(9) . ?
C81 C90 1.367(8) . ?
C82 H82 0.9500 . ?
C82 C83 1.372(10) . ?
C83 H83 0.9500 . ?
C83 C84 1.404(11) . ?
C84 C85 1.433(10) . ?
C84 C89 1.427(10) . ?
C85 H85 0.9500 . ?
C85 C86 1.375(12) . ?
C86 H86 0.9500 . ?
C86 C87 1.400(12) . ?
C87 H87 0.9500 . ?
C87 C88 1.374(10) . ?
C88 H88 0.9500 . ?
C88 C89 1.407(10) . ?
C89 C90 1.447(9) . ?
C90 C91 1.478(9) . ?
C91 C92 1.441(8) . ?
C91 C100 1.362(9) . ?
C92 C93 1.417(10) . ?
C92 C97 1.425(9) . ?
C93 H93 0.9500 . ?
C93 C94 1.371(9) . ?
C94 H94 0.9500 . ?
C94 C95 1.407(11) . ?
C95 H95 0.9500 . ?
C95 C96 1.346(12) . ?
C96 H96 0.9500 . ?
C96 C97 1.419(9) . ?
C97 C98 1.406(11) . ?
C98 H98 0.9500 . ?
C98 C99 1.365(9) . ?
C99 H99 0.9500 . ?
C99 C100 1.398(9) . ?
C101 C102 1.384(11) . ?
C101 C106 1.405(11) . ?
C102 H102 0.9500 . ?
C102 C103 1.374(10) . ?
C103 H103 0.9500 . ?
C103 C104 1.377(16) . ?
C104 H104 0.9500 . ?
C104 C105 1.376(15) . ?
C105 H105 0.9500 . ?
C105 C106 1.401(10) . ?
C106 C107 1.484(12) . ?
C107 C108 1.347(10) . ?
C107 C115 1.492(11) . ?
C108 H108 0.9500 . ?
C108 C109 1.456(9) . ?
C109 C110 1.418(8) . ?
C109 C114 1.395(9) . ?
C110 H110 0.9500 . ?
C110 C111 1.361(9) . ?
C111 H111 0.9500 . ?
C111 C112 1.398(9) . ?
C112 H112 0.9500 . ?
C112 C113 1.375(9) . ?
C113 H113 0.9500 . ?
C113 C114 1.382(9) . ?
C115 C116 1.387(11) . ?
C115 C120 1.406(13) . ?
C116 H116 0.9500 . ?
C116 C117 1.386(13) . ?
C117 H117 0.9500 . ?
C117 C118 1.360(16) . ?
C118 H118 0.9500 . ?
C118 C119 1.373(16) . ?
C119 H119 0.9500 . ?
C119 C120 1.380(15) . ?
C120 H120 0.9500 . ?
C121 C122 1.414(8) . ?
C121 C130 1.371(9) . ?
C122 H122 0.9500 . ?
C122 C123 1.376(9) . ?
C123 H123 0.9500 . ?
C123 C124 1.414(10) . ?
C124 C125 1.418(9) . ?
C124 C129 1.422(9) . ?
C125 H125 0.9500 . ?
C125 C126 1.361(11) . ?
C126 H126 0.9500 . ?
C126 C127 1.398(11) . ?
C127 H127 0.9500 . ?
C127 C128 1.374(9) . ?
C128 H128 0.9500 . ?
C128 C129 1.408(9) . ?
C129 C130 1.439(8) . ?
C130 C131 1.492(8) . ?
C131 C132 1.436(9) . ?
C131 C140 1.367(9) . ?
C132 C133 1.412(9) . ?
C132 C137 1.413(10) . ?
C133 H133 0.9500 . ?
C133 C134 1.355(10) . ?
C134 H134 0.9500 . ?
C134 C135 1.411(12) . ?
C135 H135 0.9500 . ?
C135 C136 1.346(12) . ?
C136 H136 0.9500 . ?
C136 C137 1.413(10) . ?
C137 C138 1.420(10) . ?
C138 H138 0.9500 . ?
C138 C139 1.361(10) . ?
C139 H139 0.9500 . ?
C139 C140 1.395(8) . ?
C141 C142 1.393(10) . ?
C141 C146 1.414(9) . ?
C142 H142 0.9500 . ?
C142 C143 1.390(10) . ?
C143 H143 0.9500 . ?
C143 C144 1.381(12) . ?
C144 H144 0.9500 . ?
C144 C145 1.391(12) . ?
C145 H145 0.9500 . ?
C145 C146 1.392(10) . ?
C146 C147 1.482(10) . ?
C147 C148 1.340(10) . ?
C147 C155 1.496(10) . ?
C148 H148 0.9500 . ?
C148 C149 1.460(9) . ?
C149 C150 1.401(9) . ?
C149 C154 1.393(9) . ?
C150 H150 0.9500 . ?
C150 C151 1.383(10) . ?
C151 H151 0.9500 . ?
C151 C152 1.386(10) . ?
C152 H152 0.9500 . ?
C152 C153 1.393(9) . ?
C153 H153 0.9500 . ?
C153 C154 1.386(9) . ?
C155 C156 1.388(14) . ?
C155 C160 1.407(14) . ?
C156 H156 0.9500 . ?
C156 C157 1.401(13) . ?
C157 H157 0.9500 . ?
C157 C158 1.36(2) . ?
C158 H158 0.9500 . ?
C158 C159 1.39(2) . ?
C159 H159 0.9500 . ?
C159 C160 1.404(15) . ?
C160 H160 0.9500 . ?
C161 H161 0.9500 . ?
C161 C162 1.354(18) . ?
C161 C166 1.410(18) . ?
C162 H162 0.9500 . ?
C162 C163 1.387(17) . ?
C163 H163 0.9500 . ?
C163 C164 1.374(16) . ?
C164 H164 0.9500 . ?
C164 C165 1.346(15) . ?
C165 H165 0.9500 . ?
C165 C166 1.375(15) . ?
C166 H166 0.9500 . ?
C167 H167 0.9500 . ?
C167 C168 1.3900 . ?
C167 C172 1.3900 . ?
C168 H168 0.9500 . ?
C168 C169 1.3900 . ?
C169 H169 0.9500 . ?
C169 C170 1.3900 . ?
C170 H170 0.9500 . ?
C170 C171 1.3900 . ?
C171 H171 0.9500 . ?
C171 C172 1.3900 . ?
C172 H172 0.9500 . ?
C197 H19A 0.9800 . ?
C197 H19B 0.9800 . ?
C197 H19C 0.9800 . ?
C197 C198 1.48(2) . ?
C198 H19D 0.9900 . ?
C198 H19E 0.9900 . ?
C198 C199 1.481(19) . ?
C199 H19F 0.9900 . ?
C199 H19G 0.9900 . ?
C199 C200 1.52(2) . ?
C200 H20A 0.9900 . ?
C200 H20B 0.9900 . ?
C200 C201 1.53(2) . ?
C201 H20C 0.9900 . ?
C201 H20D 0.9900 . ?
C201 C202 1.49(2) . ?
C202 H20E 0.9800 . ?
C202 H20F 0.9800 . ?
C202 H20G 0.9800 . ?
C176 H176 0.9500 . ?
C176 C177 1.3900 . ?
C176 C175 1.3900 . ?
C177 H177 0.9500 . ?
C177 C178 1.3900 . ?
C178 H178 0.9500 . ?
C178 C173 1.3900 . ?
C173 H173 0.9500 . ?
C173 C174 1.3900 . ?
C174 H174 0.9500 . ?
C174 C175 1.3900 . ?
C175 H175 0.9500 . ?
C191 H191 0.9500 . ?
C191 C192 1.3900 . ?
C191 C196 1.3900 . ?
C192 H192 0.9500 . ?
C192 C193 1.3900 . ?
C193 H193 0.9500 . ?
C193 C194 1.3900 . ?
C194 H194 0.9500 . ?
C194 C195 1.3900 . ?
C195 H195 0.9500 . ?
C195 C196 1.3900 . ?
C196 H196 0.9500 . ?
C181 H181 0.9500 . ?
C181 C182 1.3900 . ?
C181 C180 1.3900 . ?
C182 H182 0.9500 . ?
C182 C183 1.3900 . ?
C183 H183 0.9500 . ?
C183 C184 1.3900 . ?
C184 H184 0.9500 . ?
C184 C179 1.3900 . ?
C179 H179 0.9500 . ?
C179 C180 1.3900 . ?
C180 H180 0.9500 . ?
C190 H190 0.9500 . ?
C190 C189 1.3900 . ?
C190 C185 1.3900 . ?
C189 H189 0.9500 . ?
C189 C188 1.3900 . ?
C188 H188 0.9500 . ?
C188 C187 1.3900 . ?
C187 H187 0.9500 . ?
C187 C186 1.3900 . ?
C186 H186 0.9500 . ?
C186 C185 1.3900 . ?
C185 H185 0.9500 . ?

loop_
_geom_torsion_atom_site_label_1
_geom_torsion_atom_site_label_2
_geom_torsion_atom_site_label_3
_geom_torsion_atom_site_label_4
_geom_torsion
_geom_torsion_site_symmetry_1
_geom_torsion_site_symmetry_2
_geom_torsion_site_symmetry_3
_geom_torsion_site_symmetry_4
_geom_torsion_publ_flag
Rh1 P1 O1 C1 70.3(4) . . . . ?
Rh1 P1 O2 C20 -163.7(4) . . . . ?
Rh1 P1 N1 C21 117.6(4) . . . . ?
Rh1 P1 N1 C34 -46.5(5) . . . . ?
Rh1 P2 O3 C41 73.6(4) . . . . ?
Rh1 P2 O4 C60 -165.3(4) . . . . ?
Rh1 P2 N2 C61 -173.4(4) . . . . ?
Rh1 P2 N2 C74 20.3(5) . . . . ?
Rh2 P3 O5 C81 79.7(4) . . . . ?
Rh2 P3 O6 C100 -168.9(4) . . . . ?
Rh2 P3 N3 C101 176.1(5) . . . . ?
Rh2 P3 N3 C114 6.5(5) . . . . ?
Rh2 P4 O7 C121 78.0(4) . . . . ?
Rh2 P4 O8 C140 -169.2(4) . . . . ?
Rh2 P4 N4 C141 -176.6(4) . . . . ?
Rh2 P4 N4 C154 6.6(5) . . . . ?
P1 O1 C1 C2 -103.8(5) . . . . ?
P1 O1 C1 C10 78.5(6) . . . . ?
P1 O2 C20 C11 68.9(7) . . . . ?
P1 O2 C20 C19 -114.1(5) . . . . ?
P1 N1 C21 C22 -57.3(7) . . . . ?
P1 N1 C21 C26 127.2(5) . . . . ?
P1 N1 C34 C29 -120.2(5) . . . . ?
P1 N1 C34 C33 61.4(7) . . . . ?
P2 O3 C41 C42 -103.5(5) . . . . ?
P2 O3 C41 C50 78.6(6) . . . . ?
P2 O4 C60 C51 68.4(7) . . . . ?
P2 O4 C60 C59 -115.4(5) . . . . ?
P2 N2 C61 C62 -59.9(7) . . . . ?
P2 N2 C61 C66 123.6(5) . . . . ?
P2 N2 C74 C69 -122.3(5) . . . . ?
P2 N2 C74 C73 58.3(6) . . . . ?
P3 O5 C81 C82 -111.6(5) . . . . ?
P3 O5 C81 C90 72.1(6) . . . . ?
P3 O6 C100 C91 69.4(7) . . . . ?
P3 O6 C100 C99 -112.2(6) . . . . ?
P3 N3 C101 C102 -59.0(9) . . . . ?
P3 N3 C101 C106 122.8(6) . . . . ?
P3 N3 C114 C109 -122.1(5) . . . . ?
P3 N3 C114 C113 53.9(7) . . . . ?
P4 O7 C121 C122 -114.1(5) . . . . ?
P4 O7 C121 C130 72.9(6) . . . . ?
P4 O8 C140 C131 69.0(7) . . . . ?
P4 O8 C140 C139 -114.2(5) . . . . ?
P4 N4 C141 C142 -63.9(8) . . . . ?
P4 N4 C141 C146 118.7(6) . . . . ?
P4 N4 C154 C149 -115.3(5) . . . . ?
P4 N4 C154 C153 60.4(6) . . . . ?
O1 P1 O2 C20 -36.8(5) . . . . ?
O1 P1 N1 C21 -7.6(5) . . . . ?
O1 P1 N1 C34 -171.7(4) . . . . ?
O1 C1 C2 C3 178.5(5) . . . . ?
O1 C1 C10 C9 -177.2(5) . . . . ?
O1 C1 C10 C11 -0.1(8) . . . . ?
O2 P1 O1 C1 -53.9(4) . . . . ?
O2 P1 N1 C21 -110.7(5) . . . . ?
O2 P1 N1 C34 85.3(5) . . . . ?
O3 P2 O4 C60 -40.7(4) . . . . ?
O3 P2 N2 C61 59.3(5) . . . . ?
O3 P2 N2 C74 -107.0(4) . . . . ?
O3 C41 C42 C43 179.6(5) . . . . ?
O3 C41 C50 C49 -177.8(5) . . . . ?
O3 C41 C50 C51 -2.4(8) . . . . ?
O4 P2 O3 C41 -49.8(4) . . . . ?
O4 P2 N2 C61 -43.7(5) . . . . ?
O4 P2 N2 C74 150.0(4) . . . . ?
O5 P3 O6 C100 -40.6(5) . . . . ?
O5 P3 N3 C101 50.3(6) . . . . ?
O5 P3 N3 C114 -119.3(4) . . . . ?
O5 C81 C82 C83 -178.7(6) . . . . ?
O5 C81 C90 C89 -174.4(5) . . . . ?
O5 C81 C90 C91 5.0(8) . . . . ?
O6 P3 O5 C81 -49.1(4) . . . . ?
O6 P3 N3 C101 -53.6(6) . . . . ?
O6 P3 N3 C114 136.9(4) . . . . ?
O7 P4 O8 C140 -41.0(5) . . . . ?
O7 P4 N4 C141 56.8(5) . . . . ?
O7 P4 N4 C154 -119.9(4) . . . . ?
O7 C121 C122 C123 -176.6(5) . . . . ?
O7 C121 C130 C129 -176.4(5) . . . . ?
O7 C121 C130 C131 2.2(8) . . . . ?
O8 P4 O7 C121 -48.6(4) . . . . ?
O8 P4 N4 C141 -47.5(5) . . . . ?
O8 P4 N4 C154 135.8(4) . . . . ?
N1 P1 O1 C1 -163.8(4) . . . . ?
N1 P1 O2 C20 61.9(5) . . . . ?
N1 C21 C22 C23 -176.2(5) . . . . ?
N1 C21 C26 C25 175.7(5) . . . . ?
N1 C21 C26 C27 -0.1(9) . . . . ?
N2 P2 O3 C41 -158.4(4) . . . . ?
N2 P2 O4 C60 63.3(5) . . . . ?
N2 C61 C62 C63 -176.9(5) . . . . ?
N2 C61 C66 C65 176.5(5) . . . . ?
N2 C61 C66 C67 1.7(8) . . . . ?
N3 P3 O5 C81 -157.5(4) . . . . ?
N3 P3 O6 C100 63.9(5) . . . . ?
N3 C101 C102 C103 -179.8(7) . . . . ?
N3 C101 C106 C105 178.7(6) . . . . ?
N3 C101 C106 C107 1.2(10) . . . . ?
N4 P4 O7 C121 -158.6(4) . . . . ?
N4 P4 O8 C140 63.0(5) . . . . ?
N4 C141 C142 C143 179.2(6) . . . . ?
N4 C141 C146 C145 -179.7(6) . . . . ?
N4 C141 C146 C147 3.2(9) . . . . ?
C1 C2 C3 C4 -1.4(10) . . . . ?
C1 C10 C11 C12 129.4(6) . . . . ?
C1 C10 C11 C20 -50.3(8) . . . . ?
C2 C1 C10 C9 5.2(9) . . . . ?
C2 C1 C10 C11 -177.7(6) . . . . ?
C2 C3 C4 C5 -175.3(6) . . . . ?
C2 C3 C4 C9 4.8(10) . . . . ?
C3 C4 C5 C6 -178.5(6) . . . . ?
C3 C4 C9 C8 179.9(6) . . . . ?
C3 C4 C9 C10 -3.2(9) . . . . ?
C4 C5 C6 C7 -1.4(10) . . . . ?
C4 C9 C10 C1 -1.6(8) . . . . ?
C4 C9 C10 C11 -178.5(5) . . . . ?
C5 C4 C9 C8 0.0(9) . . . . ?
C5 C4 C9 C10 176.8(6) . . . . ?
C5 C6 C7 C8 0.0(11) . . . . ?
C6 C7 C8 C9 1.3(10) . . . . ?
C7 C8 C9 C4 -1.3(9) . . . . ?
C7 C8 C9 C10 -178.1(6) . . . . ?
C8 C9 C10 C1 175.1(6) . . . . ?
C8 C9 C10 C11 -1.8(9) . . . . ?
C9 C4 C5 C6 1.4(10) . . . . ?
C9 C10 C11 C12 -53.7(8) . . . . ?
C9 C10 C11 C20 126.6(6) . . . . ?
C10 C1 C2 C3 -3.8(9) . . . . ?
C10 C11 C12 C13 -7.6(9) . . . . ?
C10 C11 C12 C17 174.6(6) . . . . ?
C10 C11 C20 O2 1.0(8) . . . . ?
C10 C11 C20 C19 -175.7(5) . . . . ?
C11 C12 C13 C14 179.8(6) . . . . ?
C11 C12 C17 C16 -179.9(6) . . . . ?
C11 C12 C17 C18 2.8(9) . . . . ?
C12 C11 C20 O2 -178.7(5) . . . . ?
C12 C11 C20 C19 4.6(9) . . . . ?
C12 C13 C14 C15 0.9(11) . . . . ?
C12 C17 C18 C19 1.5(10) . . . . ?
C13 C12 C17 C16 2.3(9) . . . . ?
C13 C12 C17 C18 -175.0(6) . . . . ?
C13 C14 C15 C16 0.9(12) . . . . ?
C14 C15 C16 C17 -1.0(13) . . . . ?
C15 C16 C17 C12 -0.6(11) . . . . ?
C15 C16 C17 C18 176.7(7) . . . . ?
C16 C17 C18 C19 -175.7(7) . . . . ?
C17 C12 C13 C14 -2.4(9) . . . . ?
C17 C18 C19 C20 -2.8(10) . . . . ?
C18 C19 C20 O2 -177.2(5) . . . . ?
C18 C19 C20 C11 -0.4(9) . . . . ?
C20 C11 C12 C13 172.1(6) . . . . ?
C20 C11 C12 C17 -5.7(8) . . . . ?
C21 N1 C34 C29 73.6(7) . . . . ?
C21 N1 C34 C33 -104.8(6) . . . . ?
C21 C22 C23 C24 1.5(9) . . . . ?
C21 C26 C27 C28 34.8(10) . . . . ?
C21 C26 C27 C35 -150.3(6) . . . . ?
C22 C21 C26 C25 0.2(9) . . . . ?
C22 C21 C26 C27 -175.6(6) . . . . ?
C22 C23 C24 C25 -1.8(10) . . . . ?
C23 C24 C25 C26 1.3(10) . . . . ?
C24 C25 C26 C21 -0.5(10) . . . . ?
C24 C25 C26 C27 175.4(6) . . . . ?
C25 C26 C27 C28 -140.9(7) . . . . ?
C25 C26 C27 C35 34.0(9) . . . . ?
C26 C21 C22 C23 -0.8(9) . . . . ?
C26 C27 C28 C29 3.5(11) . . . . ?
C26 C27 C35 C36 52.3(9) . . . . ?
C26 C27 C35 C40 -129.9(8) . . . . ?
C27 C28 C29 C30 138.9(7) . . . . ?
C27 C28 C29 C34 -35.3(10) . . . . ?
C27 C35 C36 C37 174.3(7) . . . . ?
C27 C35 C40 C39 -174.4(8) . . . . ?
C28 C27 C35 C36 -132.5(8) . . . . ?
C28 C27 C35 C40 45.3(10) . . . . ?
C28 C29 C30 C31 -171.2(6) . . . . ?
C28 C29 C34 N1 -8.3(9) . . . . ?
C28 C29 C34 C33 170.1(6) . . . . ?
C29 C30 C31 C32 -0.2(11) . . . . ?
C30 C29 C34 N1 177.4(5) . . . . ?
C30 C29 C34 C33 -4.2(9) . . . . ?
C30 C31 C32 C33 -2.1(10) . . . . ?
C31 C32 C33 C34 1.3(10) . . . . ?
C32 C33 C34 N1 -179.7(5) . . . . ?
C32 C33 C34 C29 1.9(9) . . . . ?
C34 N1 C21 C22 107.8(6) . . . . ?
C34 N1 C21 C26 -67.8(7) . . . . ?
C34 C29 C30 C31 3.3(10) . . . . ?
C35 C27 C28 C29 -171.3(6) . . . . ?
C35 C36 C37 C38 1.3(13) . . . . ?
C36 C35 C40 C39 3.5(13) . . . . ?
C36 C37 C38 C39 1.2(14) . . . . ?
C37 C38 C39 C40 -1.4(15) . . . . ?
C38 C39 C40 C35 -1.0(15) . . . . ?
C40 C35 C36 C37 -3.5(11) . . . . ?
C41 C42 C43 C44 -1.0(9) . . . . ?
C41 C50 C51 C52 130.2(6) . . . . ?
C41 C50 C51 C60 -50.5(8) . . . . ?
C42 C41 C50 C49 4.4(8) . . . . ?
C42 C41 C50 C51 179.8(5) . . . . ?
C42 C43 C44 C45 -174.7(6) . . . . ?
C42 C43 C44 C49 2.4(9) . . . . ?
C43 C44 C45 C46 176.0(6) . . . . ?
C43 C44 C49 C48 -176.2(6) . . . . ?
C43 C44 C49 C50 -0.5(9) . . . . ?
C44 C45 C46 C47 0.6(10) . . . . ?
C44 C49 C50 C41 -2.8(8) . . . . ?
C44 C49 C50 C51 -178.1(5) . . . . ?
C45 C44 C49 C48 1.0(9) . . . . ?
C45 C44 C49 C50 176.7(6) . . . . ?
C45 C46 C47 C48 0.1(11) . . . . ?
C46 C47 C48 C49 -0.2(11) . . . . ?
C47 C48 C49 C44 -0.3(9) . . . . ?
C47 C48 C49 C50 -175.9(6) . . . . ?
C48 C49 C50 C41 172.7(6) . . . . ?
C48 C49 C50 C51 -2.5(9) . . . . ?
C49 C44 C45 C46 -1.1(9) . . . . ?
C49 C50 C51 C52 -54.6(8) . . . . ?
C49 C50 C51 C60 124.7(6) . . . . ?
C50 C41 C42 C43 -2.5(9) . . . . ?
C50 C51 C52 C53 -7.9(10) . . . . ?
C50 C51 C52 C57 172.3(6) . . . . ?
C50 C51 C60 O4 4.9(9) . . . . ?
C50 C51 C60 C59 -171.1(6) . . . . ?
C51 C52 C53 C54 179.6(7) . . . . ?
C51 C52 C57 C56 -178.3(7) . . . . ?
C51 C52 C57 C58 1.4(10) . . . . ?
C52 C51 C60 O4 -175.8(5) . . . . ?
C52 C51 C60 C59 8.2(9) . . . . ?
C52 C53 C54 C55 -0.9(13) . . . . ?
C52 C57 C58 C59 3.4(11) . . . . ?
C53 C52 C57 C56 1.9(10) . . . . ?
C53 C52 C57 C58 -178.4(7) . . . . ?
C53 C54 C55 C56 1.2(14) . . . . ?
C54 C55 C56 C57 0.1(14) . . . . ?
C55 C56 C57 C52 -1.7(12) . . . . ?
C55 C56 C57 C58 178.6(8) . . . . ?
C56 C57 C58 C59 -176.9(7) . . . . ?
C57 C52 C53 C54 -0.7(11) . . . . ?
C57 C58 C59 C60 -2.5(10) . . . . ?
C58 C59 C60 O4 -179.9(6) . . . . ?
C58 C59 C60 C51 -3.6(10) . . . . ?
C60 C51 C52 C53 172.8(6) . . . . ?
C60 C51 C52 C57 -7.0(9) . . . . ?
C61 N2 C74 C69 69.2(7) . . . . ?
C61 N2 C74 C73 -110.1(6) . . . . ?
C61 C62 C63 C64 0.8(9) . . . . ?
C61 C66 C67 C68 36.6(9) . . . . ?
C61 C66 C67 C75 -148.5(5) . . . . ?
C62 C61 C66 C65 0.2(8) . . . . ?
C62 C61 C66 C67 -174.7(5) . . . . ?
C62 C63 C64 C65 -0.9(10) . . . . ?
C63 C64 C65 C66 0.6(10) . . . . ?
C64 C65 C66 C61 -0.2(9) . . . . ?
C64 C65 C66 C67 174.8(6) . . . . ?
C65 C66 C67 C68 -138.2(6) . . . . ?
C65 C66 C67 C75 36.7(8) . . . . ?
C66 C61 C62 C63 -0.5(9) . . . . ?
C66 C67 C68 C69 1.1(9) . . . . ?
C66 C67 C75 C76 38.3(8) . . . . ?
C66 C67 C75 C80 -144.4(6) . . . . ?
C67 C68 C69 C70 141.7(6) . . . . ?
C67 C68 C69 C74 -38.0(9) . . . . ?
C67 C75 C76 C77 175.9(6) . . . . ?
C67 C75 C80 C79 -174.9(6) . . . . ?
C68 C67 C75 C76 -146.6(6) . . . . ?
C68 C67 C75 C80 30.7(8) . . . . ?
C68 C69 C70 C71 -176.0(5) . . . . ?
C68 C69 C74 N2 -2.8(8) . . . . ?
C68 C69 C74 C73 176.5(5) . . . . ?
C69 C70 C71 C72 -2.2(9) . . . . ?
C70 C69 C74 N2 177.5(5) . . . . ?
C70 C69 C74 C73 -3.2(8) . . . . ?
C70 C71 C72 C73 0.1(9) . . . . ?
C71 C72 C73 C74 0.4(9) . . . . ?
C72 C73 C74 N2 -179.6(5) . . . . ?
C72 C73 C74 C69 1.1(8) . . . . ?
C74 N2 C61 C62 107.3(6) . . . . ?
C74 N2 C61 C66 -69.2(7) . . . . ?
C74 C69 C70 C71 3.8(9) . . . . ?
C75 C67 C68 C69 -173.8(5) . . . . ?
C75 C76 C77 C78 -0.2(10) . . . . ?
C76 C75 C80 C79 2.5(9) . . . . ?
C76 C77 C78 C79 0.9(11) . . . . ?
C77 C78 C79 C80 0.1(11) . . . . ?
C78 C79 C80 C75 -1.9(11) . . . . ?
C80 C75 C76 C77 -1.5(9) . . . . ?
C81 C82 C83 C84 -5.1(10) . . . . ?
C81 C90 C91 C92 122.4(6) . . . . ?
C81 C90 C91 C100 -53.8(8) . . . . ?
C82 C81 C90 C89 9.5(9) . . . . ?
C82 C81 C90 C91 -171.1(6) . . . . ?
C82 C83 C84 C85 -172.0(7) . . . . ?
C82 C83 C84 C89 5.3(10) . . . . ?
C83 C84 C85 C86 174.3(7) . . . . ?
C83 C84 C89 C88 -175.6(6) . . . . ?
C83 C84 C89 C90 1.7(9) . . . . ?
C84 C85 C86 C87 1.7(11) . . . . ?
C84 C89 C90 C81 -8.9(9) . . . . ?
C84 C89 C90 C91 171.7(6) . . . . ?
C85 C84 C89 C88 1.8(9) . . . . ?
C85 C84 C89 C90 179.1(6) . . . . ?
C85 C86 C87 C88 1.1(12) . . . . ?
C86 C87 C88 C89 -2.4(11) . . . . ?
C87 C88 C89 C84 0.9(10) . . . . ?
C87 C88 C89 C90 -176.3(6) . . . . ?
C88 C89 C90 C81 168.3(6) . . . . ?
C88 C89 C90 C91 -11.0(9) . . . . ?
C89 C84 C85 C86 -3.1(10) . . . . ?
C89 C90 C91 C92 -58.2(8) . . . . ?
C89 C90 C91 C100 125.6(6) . . . . ?
C90 C81 C82 C83 -2.5(10) . . . . ?
C90 C91 C92 C93 -4.9(10) . . . . ?
C90 C91 C92 C97 178.7(6) . . . . ?
C90 C91 C100 O6 3.2(9) . . . . ?
C90 C91 C100 C99 -175.2(6) . . . . ?
C91 C92 C93 C94 -176.4(7) . . . . ?
C91 C92 C97 C96 175.9(7) . . . . ?
C91 C92 C97 C98 -1.8(10) . . . . ?
C92 C91 C100 O6 -173.1(5) . . . . ?
C92 C91 C100 C99 8.5(9) . . . . ?
C92 C93 C94 C95 0.6(12) . . . . ?
C92 C97 C98 C99 5.4(11) . . . . ?
C93 C92 C97 C96 -0.7(10) . . . . ?
C93 C92 C97 C98 -178.3(7) . . . . ?
C93 C94 C95 C96 -0.5(13) . . . . ?
C94 C95 C96 C97 -0.1(14) . . . . ?
C95 C96 C97 C92 0.7(12) . . . . ?
C95 C96 C97 C98 178.3(8) . . . . ?
C96 C97 C98 C99 -172.1(7) . . . . ?
C97 C92 C93 C94 0.0(11) . . . . ?
C97 C98 C99 C100 -2.2(11) . . . . ?
C98 C99 C100 O6 176.6(6) . . . . ?
C98 C99 C100 C91 -5.0(10) . . . . ?
C100 C91 C92 C93 171.4(6) . . . . ?
C100 C91 C92 C97 -4.9(9) . . . . ?
C101 N3 C114 C109 66.8(7) . . . . ?
C101 N3 C114 C113 -117.2(6) . . . . ?
C101 C102 C103 C104 1.0(14) . . . . ?
C101 C106 C107 C108 37.0(11) . . . . ?
C101 C106 C107 C115 -145.2(7) . . . . ?
C102 C101 C106 C105 0.5(10) . . . . ?
C102 C101 C106 C107 -177.0(7) . . . . ?
C102 C103 C104 C105 0.6(14) . . . . ?
C103 C104 C105 C106 -1.7(14) . . . . ?
C104 C105 C106 C101 1.1(12) . . . . ?
C104 C105 C106 C107 178.7(8) . . . . ?
C105 C106 C107 C108 -140.4(7) . . . . ?
C105 C106 C107 C115 37.3(10) . . . . ?
C106 C101 C102 C103 -1.6(12) . . . . ?
C106 C107 C108 C109 -1.8(11) . . . . ?
C106 C107 C115 C116 31.0(12) . . . . ?
C106 C107 C115 C120 -151.4(9) . . . . ?
C107 C108 C109 C110 148.1(7) . . . . ?
C107 C108 C109 C114 -34.3(10) . . . . ?
C107 C115 C116 C117 172.6(9) . . . . ?
C107 C115 C120 C119 -175.6(12) . . . . ?
C108 C107 C115 C116 -151.2(8) . . . . ?
C108 C107 C115 C120 26.4(12) . . . . ?
C108 C109 C110 C111 175.8(6) . . . . ?
C108 C109 C114 N3 -3.0(8) . . . . ?
C108 C109 C114 C113 -179.0(6) . . . . ?
C109 C110 C111 C112 3.3(9) . . . . ?
C110 C109 C114 N3 174.6(5) . . . . ?
C110 C109 C114 C113 -1.4(8) . . . . ?
C110 C111 C112 C113 -1.2(9) . . . . ?
C111 C112 C113 C114 -2.2(9) . . . . ?
C112 C113 C114 N3 -172.5(5) . . . . ?
C112 C113 C114 C109 3.5(9) . . . . ?
C114 N3 C101 C102 111.0(7) . . . . ?
C114 N3 C101 C106 -67.3(8) . . . . ?
C114 C109 C110 C111 -1.9(8) . . . . ?
C115 C107 C108 C109 -179.5(7) . . . . ?
C115 C116 C117 C118 4.0(17) . . . . ?
C116 C115 C120 C119 2.1(18) . . . . ?
C116 C117 C118 C119 0(2) . . . . ?
C117 C118 C119 C120 -3(3) . . . . ?
C118 C119 C120 C115 2(2) . . . . ?
C120 C115 C116 C117 -5.1(14) . . . . ?
C121 C122 C123 C124 -5.1(9) . . . . ?
C121 C130 C131 C132 125.9(6) . . . . ?
C121 C130 C131 C140 -51.1(8) . . . . ?
C122 C121 C130 C129 11.0(8) . . . . ?
C122 C121 C130 C131 -170.4(5) . . . . ?
C122 C123 C124 C125 -171.7(6) . . . . ?
C122 C123 C124 C129 6.4(9) . . . . ?
C123 C124 C125 C126 175.2(6) . . . . ?
C123 C124 C129 C128 -175.9(6) . . . . ?
C123 C124 C129 C130 0.9(9) . . . . ?
C124 C125 C126 C127 1.3(10) . . . . ?
C124 C129 C130 C121 -9.4(8) . . . . ?
C124 C129 C130 C131 172.1(5) . . . . ?
C125 C124 C129 C128 2.2(9) . . . . ?
C125 C124 C129 C130 179.0(6) . . . . ?
C125 C126 C127 C128 1.0(10) . . . . ?
C126 C127 C128 C129 -1.6(10) . . . . ?
C127 C128 C129 C124 0.0(9) . . . . ?
C127 C128 C129 C130 -176.7(6) . . . . ?
C128 C129 C130 C121 167.3(6) . . . . ?
C128 C129 C130 C131 -11.2(9) . . . . ?
C129 C124 C125 C126 -2.8(9) . . . . ?
C129 C130 C131 C132 -55.6(8) . . . . ?
C129 C130 C131 C140 127.4(6) . . . . ?
C130 C121 C122 C123 -3.8(9) . . . . ?
C130 C131 C132 C133 -6.8(9) . . . . ?
C130 C131 C132 C137 176.3(6) . . . . ?
C130 C131 C140 O8 2.8(9) . . . . ?
C130 C131 C140 C139 -173.8(6) . . . . ?
C131 C132 C133 C134 -176.0(7) . . . . ?
C131 C132 C137 C136 177.9(7) . . . . ?
C131 C132 C137 C138 0.3(10) . . . . ?
C132 C131 C140 O8 -174.3(5) . . . . ?
C132 C131 C140 C139 9.1(9) . . . . ?
C132 C133 C134 C135 -0.7(12) . . . . ?
C132 C137 C138 C139 3.9(11) . . . . ?
C133 C132 C137 C136 0.8(10) . . . . ?
C133 C132 C137 C138 -176.8(7) . . . . ?
C133 C134 C135 C136 -1.4(14) . . . . ?
C134 C135 C136 C137 3.3(15) . . . . ?
C135 C136 C137 C132 -2.9(13) . . . . ?
C135 C136 C137 C138 174.6(9) . . . . ?
C136 C137 C138 C139 -173.6(8) . . . . ?
C137 C132 C133 C134 1.0(10) . . . . ?
C137 C138 C139 C140 -1.7(11) . . . . ?
C138 C139 C140 O8 178.3(6) . . . . ?
C138 C139 C140 C131 -5.0(10) . . . . ?
C140 C131 C132 C133 170.4(6) . . . . ?
C140 C131 C132 C137 -6.6(9) . . . . ?
C141 N4 C154 C149 67.6(7) . . . . ?
C141 N4 C154 C153 -116.8(6) . . . . ?
C141 C142 C143 C144 2.2(12) . . . . ?
C141 C146 C147 C148 30.7(10) . . . . ?
C141 C146 C147 C155 -154.6(7) . . . . ?
C142 C141 C146 C145 2.9(9) . . . . ?
C142 C141 C146 C147 -174.2(6) . . . . ?
C142 C143 C144 C145 -0.7(12) . . . . ?
C143 C144 C145 C146 0.3(11) . . . . ?
C144 C145 C146 C141 -1.4(10) . . . . ?
C144 C145 C146 C147 175.8(6) . . . . ?
C145 C146 C147 C148 -146.3(7) . . . . ?
C145 C146 C147 C155 28.4(9) . . . . ?
C146 C141 C142 C143 -3.4(10) . . . . ?
C146 C147 C148 C149 -0.3(11) . . . . ?
C146 C147 C155 C156 46.4(11) . . . . ?
C146 C147 C155 C160 -132.3(9) . . . . ?
C147 C148 C149 C150 153.4(7) . . . . ?
C147 C148 C149 C154 -27.5(10) . . . . ?
C147 C155 C156 C157 175.3(9) . . . . ?
C147 C155 C160 C159 -175.2(11) . . . . ?
C148 C147 C155 C156 -138.4(8) . . . . ?
C148 C147 C155 C160 42.8(11) . . . . ?
C148 C149 C150 C151 179.7(6) . . . . ?
C148 C149 C154 N4 -9.3(8) . . . . ?
C148 C149 C154 C153 175.1(6) . . . . ?
C149 C150 C151 C152 4.1(10) . . . . ?
C150 C149 C154 N4 169.8(5) . . . . ?
C150 C149 C154 C153 -5.8(8) . . . . ?
C150 C151 C152 C153 -3.4(10) . . . . ?
C151 C152 C153 C154 -1.8(9) . . . . ?
C152 C153 C154 N4 -169.1(5) . . . . ?
C152 C153 C154 C149 6.5(9) . . . . ?
C154 N4 C141 C142 112.8(6) . . . . ?
C154 N4 C141 C146 -64.6(7) . . . . ?
C154 C149 C150 C151 0.5(9) . . . . ?
C155 C147 C148 C149 -175.0(7) . . . . ?
C155 C156 C157 C158 1.6(18) . . . . ?
C156 C155 C160 C159 6.0(17) . . . . ?
C156 C157 C158 C159 3(2) . . . . ?
C157 C158 C159 C160 -3(3) . . . . ?
C158 C159 C160 C155 -2(2) . . . . ?
C160 C155 C156 C157 -6.0(15) . . . . ?
C161 C162 C163 C164 -2(2) . . . . ?
C162 C161 C166 C165 1(2) . . . . ?
C162 C163 C164 C165 1.1(19) . . . . ?
C163 C164 C165 C166 1(2) . . . . ?
C164 C165 C166 C161 -2(2) . . . . ?
C166 C161 C162 C163 1(2) . . . . ?
C167 C168 C169 C170 0.0 . . . . ?
C168 C167 C172 C171 0.0 . . . . ?
C168 C169 C170 C171 0.0 . . . . ?
C169 C170 C171 C172 0.0 . . . . ?
C170 C171 C172 C167 0.0 . . . . ?
C172 C167 C168 C169 0.0 . . . . ?
C197 C198 C199 C200 170.8(13) . . . . ?
C198 C199 C200 C201 -172.6(14) . . . . ?
C199 C200 C201 C202 66(2) . . . . ?
C176 C177 C178 C173 0.0 . . . . ?
C177 C176 C175 C174 0.0 . . . . ?
C177 C178 C173 C174 0.0 . . . . ?
C178 C173 C174 C175 0.0 . . . . ?
C173 C174 C175 C176 0.0 . . . . ?
C175 C176 C177 C178 0.0 . . . . ?
C191 C192 C193 C194 0.0 . . . . ?
C192 C191 C196 C195 0.0 . . . . ?
C192 C193 C194 C195 0.0 . . . . ?
C193 C194 C195 C196 0.0 . . . . ?
C194 C195 C196 C191 0.0 . . . . ?
C196 C191 C192 C193 0.0 . . . . ?
C181 C182 C183 C184 0.0 . . . . ?
C182 C181 C180 C179 0.0 . . . . ?
C182 C183 C184 C179 0.0 . . . . ?
C183 C184 C179 C180 0.0 . . . . ?
C184 C179 C180 C181 0.0 . . . . ?
C180 C181 C182 C183 0.0 . . . . ?
C190 C189 C188 C187 0.0 . . . . ?
C189 C190 C185 C186 0.0 . . . . ?
C189 C188 C187 C186 0.0 . . . . ?
C188 C187 C186 C185 0.0 . . . . ?
C187 C186 C185 C190 0.0 . . . . ?
C185 C190 C189 C188 0.0 . . . . ?

loop_
_exptl_oxdiff_crystal_face_indexfrac_h
_exptl_oxdiff_crystal_face_indexfrac_k
_exptl_oxdiff_crystal_face_indexfrac_l
_exptl_oxdiff_crystal_face_x
_exptl_oxdiff_crystal_face_y
_exptl_oxdiff_crystal_face_z
-1.9994 -0.9987 0.9989 0.1025 -0.0262 -0.2312
-0.0190 -24.1378 0.9605 -0.7747 0.2744 -0.5697
0.3654 24.1029 -1.1086 0.7507 -0.2660 0.6047
0.2187 3.7876 10.2091 0.4296 0.9023 -0.0344
0.1741 -16.7660 7.4649 -0.3383 0.8138 -0.4725
-0.1109 16.8185 -7.4631 0.3368 -0.8101 0.4798
7.8452 3.3645 -0.1666 -0.3048 0.4448 0.8422
-0.5777 23.8176 -1.6213 0.7749 -0.3684 0.5136
0.1956 -16.4895 -7.6712 -0.7969 -0.5488 -0.2525
4.9412 -5.0902 -9.3222 -0.7167 -0.4926 0.4936
-0.3857 -4.1327 -10.1294 -0.4299 -0.9028 0.0091
-1.7265 -0.3601 10.6473 0.4069 0.8537 -0.3249
2.1780 1.3672 -10.6138 -0.3960 -0.8306 0.3914
-0.0380 0.1939 10.4134 0.3295 0.9330 -0.1448
5.7262 -6.5795 5.1639 -0.3610 0.8710 0.3333
-1.6234 22.2081 -3.1500 0.7290 -0.5581 0.3963
-8.0266 -2.7311 1.9498 0.3905 -0.3005 -0.8702
